data_4333467
loop_
_publ_author_name
'Sha, Jing-quan'
'Peng, Jun'
'Liu, Hong-sheng'
'Chen, Jing'
'Tian, Ai-xiang'
'Zhang, Peng-peng'

_publ_section_title
;
 Asymmetrical Polar Modification of a Bivanadium-Capped Keggin POM by
 Multiple Cu&#x2212;N Coordination Polymeric Chains
;
_journal_issue 26
_journal_name_full 'Inorganic Chemistry'
_journal_page_first 11183
_journal_page_last 11189
_journal_paper_doi 10.1021/ic7014308
_journal_volume 46
_journal_year 2007
_chemical_formula_sum 'C50 H40 As Cu5 Mo12 N10 O42 V2'
_chemical_formula_weight 3098.70
_chemical_name_systematic
; 
 ? 
;
_space_group_IT_number 14
_symmetry_cell_setting monoclinic
_symmetry_space_group_name_Hall '-P 2yn'
_symmetry_space_group_name_H-M 'P 1 21/n 1'
_atom_sites_solution_hydrogens geom
_atom_sites_solution_primary direct
_atom_sites_solution_secondary difmap
_audit_creation_method SHELXL-97
_cell_angle_alpha 90.00
_cell_angle_beta 99.2810(10)
_cell_angle_gamma 90.00
_cell_formula_units_Z 4
_cell_length_a 13.8849(6)
_cell_length_b 21.6767(9)
_cell_length_c 25.4158(11)
_cell_measurement_reflns_used 34879
_cell_measurement_temperature 293(2)
_cell_measurement_theta_max 26.00
_cell_measurement_theta_min 1.57
_cell_volume 7549.5(6)
_computing_cell_refinement 'RAPID AUTO'
_computing_data_collection 'RAPID AUTO'
_computing_data_reduction 'RAPID AUTO'
_computing_structure_refinement 'SHELXL-97 (Sheldrick, 1997)'
_computing_structure_solution 'SHELXS-97 (Sheldrick, 1990)'
_diffrn_ambient_temperature 293(2)
_diffrn_detector_area_resol_mean 0.01
_diffrn_measured_fraction_theta_full 0.936
_diffrn_measured_fraction_theta_max 0.936
_diffrn_measurement_device_type 'Rigaku RAXIS RAPID IP'
_diffrn_measurement_method Oscillation
_diffrn_radiation_monochromator graphite
_diffrn_radiation_source 'fine-focus sealed tube'
_diffrn_radiation_type MoK\a
_diffrn_radiation_wavelength 0.71073
_diffrn_reflns_av_R_equivalents 0.0436
_diffrn_reflns_av_sigmaI/netI 0.0647
_diffrn_reflns_limit_h_max 17
_diffrn_reflns_limit_h_min -17
_diffrn_reflns_limit_k_max 23
_diffrn_reflns_limit_k_min -26
_diffrn_reflns_limit_l_max 31
_diffrn_reflns_limit_l_min -25
_diffrn_reflns_number 34879
_diffrn_reflns_theta_full 26.00
_diffrn_reflns_theta_max 26.00
_diffrn_reflns_theta_min 1.57
_exptl_absorpt_coefficient_mu 4.063
_exptl_absorpt_correction_T_max 0.693
_exptl_absorpt_correction_T_min 0.608
_exptl_absorpt_correction_type numerical
_exptl_absorpt_process_details 'ABSCOR by T.Higashi    8 March, 1995'
_exptl_crystal_colour black
_exptl_crystal_density_diffrn 2.726
_exptl_crystal_density_method 'not measured'
_exptl_crystal_description block
_exptl_crystal_F_000 5896
_exptl_crystal_size_max 0.31
_exptl_crystal_size_mid 0.26
_exptl_crystal_size_min 0.21
_refine_diff_density_max 3.459
_refine_diff_density_min -2.586
_refine_diff_density_rms 0.235
_refine_ls_extinction_method none
_refine_ls_goodness_of_fit_ref 1.025
_refine_ls_hydrogen_treatment mixed
_refine_ls_matrix_type full
_refine_ls_number_parameters 1117
_refine_ls_number_reflns 13886
_refine_ls_number_restraints 0
_refine_ls_restrained_S_all 1.025
_refine_ls_R_factor_all 0.0746
_refine_ls_R_factor_gt 0.0534
_refine_ls_shift/su_max 0.001
_refine_ls_shift/su_mean 0.000
_refine_ls_structure_factor_coef Fsqd
_refine_ls_weighting_details 'calc w=1/[\s^2^(Fo^2^)+(0.0906P)^2^+0.0000P] where P=(Fo^2^+2Fc^2^)/3'
_refine_ls_weighting_scheme calc
_refine_ls_wR_factor_gt 0.1464
_refine_ls_wR_factor_ref 0.1559
_reflns_number_gt 10258
_reflns_number_total 13886
_reflns_threshold_expression >2sigma(I)
_cod_data_source_file ic7014308sup1.cif
_cod_data_source_block 1
_cod_depositor_comments
;
The following automatic conversions were performed:

'_exptl_absorpt_correction_type' value 'Numerical' changed to
'numerical' according to
/home/saulius/struct/CIF-dictionaries/cif_core.dic dictionary named
'cif_core.dic' version 2.4.2 from 2011-04-26.

Automatic conversion script
Id: cif_fix_values 1891 2012-01-12 08:04:46Z andrius 
;
_cod_original_sg_symbol_H-M p21/n
_cod_database_code 4333467

loop_
_symmetry_equiv_pos_as_xyz
'x, y, z'
'-x+1/2, y+1/2, -z+1/2'
'-x, -y, -z'
'x-1/2, -y-1/2, z-1/2'

loop_
_atom_site_label
_atom_site_type_symbol
_atom_site_fract_x
_atom_site_fract_y
_atom_site_fract_z
_atom_site_U_iso_or_equiv
_atom_site_adp_type
_atom_site_occupancy
_atom_site_symmetry_multiplicity
_atom_site_calc_flag
_atom_site_refinement_flags
As1 As 0.01138(7) 0.74860(4) 0.00816(4) 0.0220(2) Uani 1 1 d .
Cu1 Cu 0.48683(10) 0.79341(5) 0.21130(6) 0.0336(3) Uani 1 1 d .
Cu2 Cu -0.45037(10) 0.70668(5) -0.16748(5) 0.0303(3) Uani 1 1 d .
Cu3 Cu 0.23347(9) 0.60616(5) -0.21992(5) 0.0278(3) Uani 1 1 d .
Cu4 Cu 0.26523(9) 0.77928(5) 0.27031(5) 0.0290(3) Uani 1 1 d .
Cu5 Cu -0.44483(13) 0.74910(7) 0.01605(7) 0.0545(5) Uani 1 1 d .
Mo1 Mo -0.03118(6) 0.63185(4) 0.10446(3) 0.0229(2) Uani 1 1 d .
Mo2 Mo 0.04731(7) 0.87152(4) -0.08272(4) 0.0284(2) Uani 1 1 d .
Mo3 Mo -0.22307(7) 0.71492(5) -0.06852(4) 0.0369(3) Uani 1 1 d .
Mo4 Mo 0.22880(5) 0.74746(4) -0.04798(3) 0.01702(19) Uani 1 1 d .
Mo5 Mo 0.25341(7) 0.77485(4) 0.08233(4) 0.0301(2) Uani 1 1 d .
Mo6 Mo -0.19689(6) 0.74594(4) 0.07445(3) 0.01654(18) Uani 1 1 d .
Mo7 Mo 0.18903(5) 0.62997(3) 0.04223(3) 0.01326(18) Uani 1 1 d .
Mo8 Mo -0.15619(6) 0.87377(3) -0.02676(3) 0.01595(18) Uani 1 1 d .
Mo9 Mo 0.08010(6) 0.90331(4) 0.04816(3) 0.01855(19) Uani 1 1 d .
Mo10 Mo -0.06457(5) 0.59809(3) -0.03864(3) 0.01228(17) Uani 1 1 d .
Mo11 Mo -0.02767(5) 0.71508(3) -0.12936(3) 0.01244(17) Uani 1 1 d .
Mo12 Mo 0.03722(6) 0.77485(4) 0.14897(3) 0.01605(18) Uani 1 1 d .
V1 V -0.10638(12) 0.87616(7) 0.09809(6) 0.0222(4) Uani 1 1 d .
V2 V 0.13352(11) 0.61968(7) -0.08544(6) 0.0162(3) Uani 1 1 d .
O1 O -0.0107(4) 0.7982(3) -0.1198(2) 0.0193(14) Uani 1 1 d .
O01 O 0.1297(4) 0.7311(3) 0.0176(2) 0.0161(13) Uani 1 1 d .
O7 O 0.3040(4) 0.7717(3) 0.0149(3) 0.0241(15) Uani 1 1 d .
O9 O -0.2528(5) 0.9218(3) -0.0372(3) 0.0259(16) Uani 1 1 d .
O10 O -0.1546(6) 0.9228(3) 0.1346(3) 0.050(2) Uani 1 1 d .
O15 O 0.3148(4) 0.7457(3) -0.0887(3) 0.0261(16) Uani 1 1 d .
O16 O -0.3084(5) 0.7563(3) 0.0943(3) 0.0278(16) Uani 1 1 d .
O18 O 0.1213(5) 0.9671(3) 0.0823(3) 0.0304(17) Uani 1 1 d .
O20 O 0.0723(5) 0.9124(3) -0.1336(3) 0.0310(17) Uani 1 1 d .
O23 O -0.0678(5) 0.9175(3) 0.0354(2) 0.0217(15) Uani 1 1 d .
O25 O 0.0612(5) 0.7997(3) 0.2134(2) 0.0250(15) Uani 1 1 d .
O26 O -0.0742(5) 0.5213(3) -0.0499(2) 0.0218(15) Uani 1 1 d .
O28 O 0.3522(5) 0.7979(3) 0.1238(3) 0.0318(17) Uani 1 1 d .
O30 O -0.0004(4) 0.8221(3) -0.0058(2) 0.0155(13) Uani 1 1 d .
O31 O -0.0308(4) 0.7326(3) 0.0646(2) 0.0157(13) Uani 1 1 d .
O33 O -0.0830(4) 0.9005(3) -0.0763(2) 0.0204(14) Uani 1 1 d .
O40 O 0.2522(5) 0.5624(3) 0.0531(3) 0.0258(16) Uani 1 1 d .
O42 O 0.1813(5) 0.6032(3) -0.1380(3) 0.0258(16) Uani 1 1 d .
O43 O -0.1840(5) 0.8293(3) 0.0413(2) 0.0228(15) Uani 1 1 d .
O45 O -0.0178(5) 0.7057(3) -0.1949(2) 0.0223(15) Uani 1 1 d .
O46 O -0.2283(4) 0.7166(3) 0.0064(2) 0.0184(14) Uani 1 1 d .
O47 O -0.1880(4) 0.6268(3) -0.0646(2) 0.0161(14) Uani 1 1 d .
O50 O 0.0146(4) 0.6913(3) 0.1602(2) 0.0190(14) Uani 1 1 d .
O52 O -0.3381(5) 0.7089(3) -0.0929(3) 0.0275(16) Uani 1 1 d .
O53 O -0.0438(5) 0.5680(3) 0.1397(2) 0.0239(15) Uani 1 1 d .
O54 O -0.1586(4) 0.6703(3) 0.1061(2) 0.0199(14) Uani 1 1 d .
O55 O -0.1098(4) 0.7933(3) 0.1329(2) 0.0216(15) Uani 1 1 d .
O56 O 0.0927(4) 0.9236(3) -0.0208(2) 0.0206(14) Uani 1 1 d .
O57 O 0.1123(4) 0.7075(3) -0.0945(2) 0.0195(14) Uani 1 1 d .
O58 O 0.1648(4) 0.8203(3) -0.0645(2) 0.0200(14) Uani 1 1 d .
O60 O -0.0764(4) 0.6050(3) 0.0327(2) 0.0156(13) Uani 1 1 d .
O61 O 0.0788(4) 0.6084(3) -0.0151(2) 0.0136(13) Uani 1 1 d .
O63 O -0.2022(4) 0.8023(3) -0.0625(2) 0.0168(14) Uani 1 1 d .
O65 O -0.0531(4) 0.7089(3) -0.0410(2) 0.0156(13) Uani 1 1 d .
O66 O -0.0128(4) 0.6239(3) -0.1069(2) 0.0185(14) Uani 1 1 d .
O67 O -0.1620(4) 0.7150(3) -0.1337(2) 0.0159(13) Uani 1 1 d .
O68 O 0.0999(4) 0.6267(3) 0.0888(2) 0.0181(14) Uani 1 1 d .
O69 O 0.1579(4) 0.7650(3) 0.1302(2) 0.0208(15) Uani 1 1 d .
O70 O 0.1865(4) 0.8513(3) 0.0605(2) 0.0230(15) Uani 1 1 d .
O71 O 0.0292(5) 0.8565(3) 0.1087(2) 0.0216(15) Uani 1 1 d .
O72 O 0.2724(4) 0.6856(3) 0.0826(2) 0.0197(14) Uani 1 1 d .
O74 O 0.2373(4) 0.6546(3) -0.0282(2) 0.0215(15) Uani 1 1 d .
OW1 O 0.1522(5) 0.5199(3) -0.0667(2) 0.0256(16) Uani 1 1 d .
N1 N -0.4621(7) 0.8365(4) 0.0120(4) 0.043(3) Uani 1 1 d .
N2 N -0.4541(6) 0.6606(4) 0.0119(4) 0.037(2) Uani 1 1 d .
N3 N 0.2608(5) 0.8667(4) 0.2621(3) 0.0202(18) Uani 1 1 d .
N4 N -0.4588(6) 0.7935(3) -0.1728(3) 0.0243(19) Uani 1 1 d .
N5 N 0.2631(5) 0.6922(3) 0.2659(3) 0.0189(17) Uani 1 1 d .
N6 N 0.2433(6) 0.5185(4) -0.2310(3) 0.0268(19) Uani 1 1 d .
N7 N 0.2383(6) 0.6931(4) -0.2320(3) 0.0235(19) Uani 1 1 d .
N8 N 0.4906(6) 0.8810(4) 0.2065(3) 0.028(2) Uani 1 1 d .
N9 N 0.4896(6) 0.7058(3) 0.2038(3) 0.0251(19) Uani 1 1 d .
N10 N -0.4617(6) 0.6194(3) -0.1739(3) 0.0247(19) Uani 1 1 d .
C1 C 0.2319(7) 0.9560(4) 0.2062(4) 0.023(2) Uani 1 1 d .
H1A H 0.2151 0.9722 0.1720 0.028 Uiso 1 1 calc R
C2 C 0.2505(6) 0.4953(4) 0.2504(4) 0.020(2) Uani 1 1 d .
C3 C 0.4819(7) 1.0103(4) 0.1940(4) 0.022(2) Uani 1 1 d .
C4 C -0.4146(9) 0.9393(5) 0.0348(6) 0.051(4) Uani 1 1 d .
H4A H -0.3697 0.9653 0.0549 0.062 Uiso 1 1 calc R
C5 C -0.5382(12) 0.8624(7) -0.0205(6) 0.073(5) Uani 1 1 d .
H5A H -0.5817 0.8362 -0.0414 0.087 Uiso 1 1 calc R
C6 C -0.5549(12) 0.9227(6) -0.0248(6) 0.074(5) Uani 1 1 d .
H6A H -0.6109 0.9366 -0.0467 0.089 Uiso 1 1 calc R
C7 C -0.4923(9) 0.9647(5) 0.0020(5) 0.046(3) Uani 1 1 d .
C8 C -0.3860(9) 0.6207(5) 0.0269(6) 0.054(4) Uani 1 1 d .
H8A H -0.3239 0.6348 0.0410 0.064 Uiso 1 1 calc R
C9 C 0.4753(9) 0.9711(5) 0.1509(4) 0.040(3) Uani 1 1 d .
H9A H 0.4676 0.9874 0.1166 0.048 Uiso 1 1 calc R
C10 C -0.5599(8) 0.5770(5) -0.0148(6) 0.054(4) Uani 1 1 d .
H10A H -0.6213 0.5644 -0.0315 0.065 Uiso 1 1 calc R
C11 C 0.4279(8) 1.1678(5) 0.1331(4) 0.036(3) Uani 1 1 d .
H11A H 0.4007 1.1839 0.1001 0.043 Uiso 1 1 calc R
C12 C -0.5411(9) 0.6383(6) -0.0084(6) 0.059(4) Uani 1 1 d .
H12A H -0.5918 0.6660 -0.0186 0.071 Uiso 1 1 calc R
C13 C -0.4021(9) 0.5591(6) 0.0229(5) 0.053(4) Uani 1 1 d .
H13A H -0.3503 0.5327 0.0347 0.064 Uiso 1 1 calc R
C14 C 0.4798(10) 0.9089(5) 0.1579(5) 0.048(3) Uani 1 1 d .
H14A H 0.4751 0.8841 0.1278 0.058 Uiso 1 1 calc R
C15 C 0.4920(7) 0.6686(4) 0.2452(4) 0.019(2) Uani 1 1 d .
H15A H 0.4955 0.6858 0.2790 0.023 Uiso 1 1 calc R
C16 C -0.5112(7) 0.5306(4) -0.2269(4) 0.023(2) Uani 1 1 d .
H16A H -0.5395 0.5147 -0.2598 0.027 Uiso 1 1 calc R
C17 C 0.2508(7) 0.4314(4) -0.2878(4) 0.024(2) Uani 1 1 d .
H17A H 0.2542 0.4169 -0.3219 0.029 Uiso 1 1 calc R
C18 C 0.2478(7) 0.4148(4) -0.1967(4) 0.023(2) Uani 1 1 d .
H18A H 0.2491 0.3891 -0.1674 0.027 Uiso 1 1 calc R
C19 C -0.4011(9) 0.8768(6) 0.0389(5) 0.048(3) Uani 1 1 d .
H19A H -0.3467 0.8620 0.0615 0.057 Uiso 1 1 calc R
C20 C 0.4348(8) 1.1041(5) 0.1393(4) 0.031(3) Uani 1 1 d .
H20A H 0.4128 1.0788 0.1103 0.038 Uiso 1 1 calc R
C21 C 0.2495(6) 0.8898(4) -0.2535(4) 0.020(2) Uani 1 1 d .
C22 C -0.4914(7) 0.5335(5) 0.0023(4) 0.027(2) Uani 1 1 d .
C23 C 0.2743(7) 0.9672(4) 0.2997(4) 0.021(2) Uani 1 1 d .
H23A H 0.2878 0.9917 0.3301 0.025 Uiso 1 1 calc R
C24 C 0.2766(8) 0.7189(5) -0.2726(4) 0.033(3) Uani 1 1 d .
H24A H 0.3005 0.6930 -0.2966 0.039 Uiso 1 1 calc R
C25 C 0.4753(6) 0.5098(4) 0.1850(4) 0.018(2) Uani 1 1 d .
C26 C 0.2431(7) 0.4789(4) -0.1903(4) 0.024(2) Uani 1 1 d .
H26A H 0.2397 0.4946 -0.1566 0.029 Uiso 1 1 calc R
C27 C 0.2114(7) 0.7968(4) -0.2027(4) 0.024(2) Uani 1 1 d .
H27A H 0.1910 0.8223 -0.1772 0.028 Uiso 1 1 calc R
C28 C 0.2818(7) 0.7815(5) -0.2799(4) 0.029(2) Uani 1 1 d .
H28A H 0.3091 0.7968 -0.3084 0.035 Uiso 1 1 calc R
C29 C 0.2390(7) 0.8933(4) 0.2133(4) 0.027(2) Uani 1 1 d .
H29A H 0.2285 0.8680 0.1834 0.032 Uiso 1 1 calc R
C30 C 0.2467(6) 0.8221(4) -0.2453(4) 0.018(2) Uani 1 1 d .
C31 C 0.4755(7) 0.6173(4) 0.1467(4) 0.025(2) Uani 1 1 d .
H31A H 0.4685 0.6011 0.1124 0.030 Uiso 1 1 calc R
C32 C 0.4988(7) 0.9189(4) 0.2473(4) 0.025(2) Uani 1 1 d .
H32A H 0.5094 0.9016 0.2812 0.030 Uiso 1 1 calc R
C33 C 0.4929(7) 0.9826(4) 0.2435(4) 0.023(2) Uani 1 1 d .
H33A H 0.4963 1.0065 0.2741 0.028 Uiso 1 1 calc R
C34 C 0.4920(7) 1.1799(4) 0.2208(4) 0.025(2) Uani 1 1 d .
H34A H 0.5105 1.2059 0.2498 0.030 Uiso 1 1 calc R
C35 C 0.2789(7) 0.9043(4) 0.3046(4) 0.025(2) Uani 1 1 d .
H35A H 0.2950 0.8871 0.3384 0.029 Uiso 1 1 calc R
C36 C 0.4800(8) 0.6792(5) 0.1538(4) 0.033(3) Uani 1 1 d .
H36A H 0.4765 0.7047 0.1241 0.040 Uiso 1 1 calc R
C37 C 0.2542(6) 0.5629(4) 0.2556(3) 0.0145(19) Uani 1 1 d .
C38 C -0.4256(7) 0.5816(4) -0.1341(4) 0.027(2) Uani 1 1 d .
H38A H -0.3953 0.5990 -0.1023 0.033 Uiso 1 1 calc R
C39 C 0.4731(6) 1.0777(4) 0.1869(4) 0.017(2) Uani 1 1 d .
C40 C -0.4307(7) 0.5181(4) -0.1376(4) 0.022(2) Uani 1 1 d .
H40A H -0.4046 0.4940 -0.1085 0.026 Uiso 1 1 calc R
C41 C 0.4813(6) 0.5779(4) 0.1902(4) 0.018(2) Uani 1 1 d .
C42 C 0.2817(7) 0.5919(4) 0.3052(4) 0.021(2) Uani 1 1 d .
H42A H 0.2973 0.5681 0.3358 0.025 Uiso 1 1 calc R
C43 C 0.2381(7) 0.6642(4) 0.2179(4) 0.025(2) Uani 1 1 d .
H43A H 0.2237 0.6892 0.1878 0.030 Uiso 1 1 calc R
C44 C 0.4895(7) 0.6052(4) 0.2402(4) 0.021(2) Uani 1 1 d .
H44A H 0.4933 0.5806 0.2704 0.025 Uiso 1 1 calc R
C45 C 0.5001(7) 1.1183(4) 0.2294(4) 0.022(2) Uani 1 1 d .
H45A H 0.5234 1.1032 0.2633 0.026 Uiso 1 1 calc R
C46 C 0.2329(7) 0.6022(4) 0.2109(4) 0.019(2) Uani 1 1 d .
H46A H 0.2154 0.5857 0.1769 0.023 Uiso 1 1 calc R
C47 C 0.2856(7) 0.6548(4) 0.3089(4) 0.022(2) Uani 1 1 d .
H47A H 0.3045 0.6727 0.3422 0.026 Uiso 1 1 calc R
C48 C -0.5049(7) 0.5921(4) -0.2199(4) 0.028(2) Uani 1 1 d .
H48A H -0.5317 0.6174 -0.2480 0.034 Uiso 1 1 calc R
C49 C 0.2063(7) 0.7325(4) -0.1976(4) 0.025(2) Uani 1 1 d .
H49A H 0.1796 0.7164 -0.1693 0.031 Uiso 1 1 calc R
C50 C 0.2461(7) 0.4947(5) -0.2790(4) 0.027(2) Uani 1 1 d .
H50A H 0.2447 0.5214 -0.3078 0.032 Uiso 1 1 calc R
OW2 O -0.2441(9) 1.0270(6) 0.0817(5) 0.118(5) Uani 1 1 d .

loop_
_atom_site_aniso_label
_atom_site_aniso_U_11
_atom_site_aniso_U_22
_atom_site_aniso_U_33
_atom_site_aniso_U_23
_atom_site_aniso_U_13
_atom_site_aniso_U_12
As1 0.0270(5) 0.0208(6) 0.0185(5) -0.0006(4) 0.0041(4) -0.0005(4)
Cu1 0.0493(8) 0.0102(6) 0.0441(9) -0.0029(6) 0.0160(7) -0.0011(6)
Cu2 0.0458(8) 0.0106(6) 0.0336(8) 0.0027(5) 0.0038(6) 0.0030(6)
Cu3 0.0371(7) 0.0116(6) 0.0364(8) 0.0014(5) 0.0108(6) -0.0012(5)
Cu4 0.0411(8) 0.0080(6) 0.0362(8) -0.0012(5) 0.0010(6) -0.0007(5)
Cu5 0.0660(11) 0.0250(9) 0.0774(13) 0.0013(8) 0.0265(9) -0.0047(7)
Mo1 0.0326(5) 0.0179(5) 0.0188(5) 0.0022(3) 0.0061(4) -0.0008(4)
Mo2 0.0422(6) 0.0188(5) 0.0253(5) 0.0024(4) 0.0083(4) -0.0010(4)
Mo3 0.0389(6) 0.0326(6) 0.0375(6) -0.0016(5) 0.0008(5) 0.0004(4)
Mo4 0.0156(4) 0.0162(4) 0.0207(5) 0.0012(3) 0.0072(3) -0.0015(3)
Mo5 0.0315(5) 0.0273(5) 0.0295(5) -0.0012(4) -0.0015(4) -0.0047(4)
Mo6 0.0201(4) 0.0160(4) 0.0154(4) -0.0002(3) 0.0086(3) 0.0008(3)
Mo7 0.0154(4) 0.0108(4) 0.0129(4) 0.0017(3) 0.0003(3) 0.0022(3)
Mo8 0.0250(4) 0.0092(4) 0.0132(4) 0.0004(3) 0.0017(3) 0.0039(3)
Mo9 0.0315(5) 0.0093(4) 0.0134(4) 0.0003(3) -0.0006(4) -0.0034(3)
Mo10 0.0193(4) 0.0079(4) 0.0087(4) 0.0009(3) -0.0007(3) -0.0009(3)
Mo11 0.0227(4) 0.0078(4) 0.0066(4) 0.0000(3) 0.0017(3) 0.0010(3)
Mo12 0.0256(4) 0.0134(4) 0.0089(4) -0.0017(3) 0.0019(3) -0.0019(3)
V1 0.0326(9) 0.0203(9) 0.0150(9) -0.0016(7) 0.0080(7) 0.0040(7)
V2 0.0216(8) 0.0151(8) 0.0132(8) 0.0002(6) 0.0062(7) 0.0014(6)
O1 0.028(4) 0.011(3) 0.018(3) -0.003(3) 0.002(3) 0.003(3)
O01 0.019(3) 0.017(3) 0.012(3) 0.002(3) 0.001(3) 0.000(3)
O7 0.026(4) 0.020(4) 0.027(4) 0.009(3) 0.005(3) -0.008(3)
O9 0.035(4) 0.014(4) 0.030(4) -0.002(3) 0.007(3) 0.011(3)
O10 0.084(6) 0.028(5) 0.046(5) -0.003(4) 0.031(5) 0.011(4)
O15 0.017(3) 0.033(4) 0.033(4) 0.000(3) 0.017(3) -0.001(3)
O16 0.029(4) 0.030(4) 0.029(4) 0.000(3) 0.018(3) 0.001(3)
O18 0.046(4) 0.024(4) 0.018(4) -0.004(3) -0.003(3) -0.006(3)
O20 0.058(5) 0.020(4) 0.018(4) 0.004(3) 0.015(3) 0.000(3)
O23 0.031(4) 0.017(4) 0.017(4) 0.000(3) 0.003(3) 0.002(3)
O25 0.039(4) 0.022(4) 0.014(3) -0.004(3) 0.003(3) -0.003(3)
O26 0.038(4) 0.009(3) 0.017(3) 0.001(3) 0.000(3) -0.002(3)
O28 0.034(4) 0.026(4) 0.034(4) 0.003(3) 0.001(3) -0.002(3)
O30 0.023(3) 0.013(3) 0.010(3) 0.002(3) 0.003(3) 0.002(3)
O31 0.020(3) 0.014(3) 0.014(3) 0.000(3) 0.006(3) -0.001(3)
O33 0.033(4) 0.012(3) 0.014(3) 0.005(3) -0.002(3) -0.001(3)
O40 0.028(4) 0.021(4) 0.028(4) 0.003(3) 0.004(3) 0.005(3)
O42 0.037(4) 0.018(4) 0.023(4) -0.003(3) 0.010(3) 0.003(3)
O43 0.040(4) 0.014(3) 0.016(4) 0.001(3) 0.006(3) 0.002(3)
O45 0.047(4) 0.015(3) 0.007(3) 0.002(3) 0.010(3) 0.003(3)
O46 0.023(3) 0.019(4) 0.014(3) 0.001(3) 0.007(3) 0.000(3)
O47 0.021(3) 0.010(3) 0.016(3) 0.005(3) 0.001(3) 0.003(3)
O50 0.031(4) 0.016(3) 0.009(3) -0.001(3) 0.001(3) 0.001(3)
O52 0.026(4) 0.020(4) 0.034(4) 0.001(3) -0.002(3) 0.002(3)
O53 0.036(4) 0.019(4) 0.018(4) 0.003(3) 0.007(3) -0.005(3)
O54 0.022(3) 0.021(4) 0.017(4) 0.003(3) 0.003(3) -0.003(3)
O55 0.030(4) 0.022(4) 0.015(3) 0.001(3) 0.008(3) 0.001(3)
O56 0.032(4) 0.015(3) 0.014(3) 0.001(3) 0.004(3) 0.001(3)
O57 0.024(3) 0.014(3) 0.021(4) 0.004(3) 0.005(3) 0.001(3)
O58 0.028(4) 0.013(3) 0.019(4) 0.002(3) 0.005(3) -0.001(3)
O60 0.017(3) 0.019(3) 0.011(3) 0.003(3) 0.003(3) 0.000(3)
O61 0.020(3) 0.011(3) 0.010(3) 0.002(2) 0.002(3) 0.000(2)
O63 0.028(3) 0.014(3) 0.008(3) 0.002(2) 0.002(3) 0.006(3)
O65 0.021(3) 0.017(3) 0.007(3) 0.002(3) -0.002(3) 0.001(3)
O66 0.022(3) 0.015(3) 0.018(3) 0.005(3) -0.001(3) 0.006(3)
O67 0.023(3) 0.014(3) 0.009(3) 0.003(3) -0.003(3) 0.001(3)
O68 0.024(3) 0.013(3) 0.015(3) -0.001(3) -0.001(3) -0.004(3)
O69 0.031(4) 0.013(3) 0.016(3) 0.003(3) -0.004(3) 0.000(3)
O70 0.027(4) 0.023(4) 0.018(4) 0.003(3) 0.000(3) -0.003(3)
O71 0.034(4) 0.016(4) 0.014(3) -0.001(3) 0.000(3) -0.002(3)
O72 0.019(3) 0.017(4) 0.021(4) 0.005(3) -0.002(3) -0.001(3)
O74 0.019(3) 0.023(4) 0.023(4) 0.005(3) 0.003(3) -0.002(3)
OW1 0.039(4) 0.018(4) 0.021(4) 0.002(3) 0.008(3) 0.000(3)
N1 0.045(6) 0.030(6) 0.059(7) 0.004(5) 0.020(5) 0.000(5)
N2 0.035(5) 0.034(6) 0.046(6) -0.009(5) 0.018(5) -0.002(4)
N3 0.028(4) 0.016(4) 0.015(4) 0.001(3) -0.004(3) -0.001(3)
N4 0.039(5) 0.015(4) 0.018(4) 0.001(3) 0.002(4) 0.004(4)
N5 0.026(4) 0.010(4) 0.019(4) -0.006(3) 0.000(3) -0.001(3)
N6 0.031(5) 0.018(5) 0.034(5) 0.003(4) 0.012(4) 0.001(4)
N7 0.040(5) 0.013(4) 0.020(5) 0.003(3) 0.013(4) -0.002(4)
N8 0.045(5) 0.013(4) 0.026(5) 0.000(4) 0.008(4) -0.002(4)
N9 0.029(5) 0.013(4) 0.032(5) -0.007(4) 0.000(4) -0.002(3)
N10 0.039(5) 0.013(4) 0.022(5) 0.002(3) 0.005(4) -0.002(4)
C1 0.040(6) 0.017(5) 0.009(5) 0.005(4) -0.007(4) -0.003(4)
C2 0.020(5) 0.014(5) 0.024(5) 0.001(4) 0.000(4) -0.003(4)
C3 0.031(5) 0.013(5) 0.021(5) 0.001(4) 0.001(4) -0.003(4)
C4 0.044(7) 0.021(7) 0.096(11) -0.012(7) 0.033(8) 0.002(5)
C5 0.091(12) 0.041(9) 0.080(12) -0.001(8) -0.004(10) -0.033(8)
C6 0.109(13) 0.029(8) 0.074(11) -0.002(7) -0.015(9) -0.018(8)
C7 0.060(8) 0.021(6) 0.066(9) -0.003(6) 0.040(7) -0.008(6)
C8 0.038(7) 0.031(7) 0.083(11) 0.008(7) -0.018(7) -0.014(6)
C9 0.092(9) 0.016(6) 0.014(5) -0.001(4) 0.015(6) 0.000(6)
C10 0.020(6) 0.025(7) 0.116(13) -0.014(7) 0.006(7) -0.001(5)
C11 0.056(7) 0.027(6) 0.020(6) 0.005(5) -0.006(5) 0.009(5)
C12 0.033(7) 0.039(8) 0.104(13) 0.015(8) 0.011(8) 0.015(6)
C13 0.056(8) 0.038(8) 0.055(9) 0.017(6) -0.021(7) -0.010(6)
C14 0.105(11) 0.013(6) 0.034(7) -0.012(5) 0.033(7) -0.013(6)
C15 0.031(5) 0.018(5) 0.010(5) -0.001(4) 0.003(4) -0.004(4)
C16 0.023(5) 0.021(5) 0.022(5) 0.002(4) -0.003(4) -0.004(4)
C17 0.040(6) 0.019(5) 0.017(5) 0.007(4) 0.012(4) 0.007(4)
C18 0.038(6) 0.011(5) 0.022(5) -0.005(4) 0.013(5) 0.000(4)
C19 0.038(7) 0.041(8) 0.066(9) -0.008(7) 0.014(7) -0.006(6)
C20 0.045(7) 0.022(6) 0.025(6) -0.004(5) 0.001(5) 0.003(5)
C21 0.023(5) 0.015(5) 0.023(5) -0.001(4) 0.004(4) 0.000(4)
C22 0.024(5) 0.030(6) 0.030(6) 0.003(5) 0.011(5) -0.006(5)
C23 0.035(6) 0.017(5) 0.010(5) -0.002(4) -0.002(4) 0.001(4)
C24 0.057(7) 0.031(6) 0.015(5) -0.006(5) 0.021(5) 0.001(5)
C25 0.022(5) 0.012(5) 0.020(5) 0.000(4) 0.007(4) -0.002(4)
C26 0.036(6) 0.021(5) 0.017(5) 0.001(4) 0.011(4) 0.000(4)
C27 0.033(6) 0.019(5) 0.020(5) -0.008(4) 0.010(4) 0.003(4)
C28 0.040(6) 0.029(6) 0.020(6) -0.003(4) 0.011(5) -0.003(5)
C29 0.038(6) 0.015(5) 0.026(6) -0.012(4) 0.001(5) -0.002(4)
C30 0.021(5) 0.015(5) 0.017(5) 0.002(4) 0.004(4) 0.000(4)
C31 0.051(7) 0.015(5) 0.008(5) -0.003(4) 0.000(4) 0.006(5)
C32 0.031(6) 0.018(5) 0.022(6) 0.000(4) 0.000(4) 0.000(4)
C33 0.028(5) 0.027(6) 0.012(5) -0.002(4) -0.002(4) -0.004(4)
C34 0.043(6) 0.015(5) 0.016(5) -0.007(4) 0.001(5) 0.000(4)
C35 0.039(6) 0.011(5) 0.024(6) 0.002(4) 0.003(5) 0.002(4)
C36 0.052(7) 0.028(6) 0.021(6) -0.002(5) 0.011(5) 0.003(5)
C37 0.017(4) 0.012(5) 0.013(5) 0.000(4) -0.005(4) 0.000(3)
C38 0.038(6) 0.019(5) 0.020(6) 0.004(4) -0.010(5) -0.006(4)
C39 0.018(5) 0.017(5) 0.018(5) 0.003(4) 0.006(4) 0.001(4)
C40 0.036(6) 0.010(5) 0.017(5) -0.001(4) -0.003(4) -0.004(4)
C41 0.019(5) 0.018(5) 0.018(5) -0.006(4) 0.002(4) 0.001(4)
C42 0.028(5) 0.016(5) 0.019(5) -0.001(4) 0.005(4) 0.000(4)
C43 0.032(6) 0.018(5) 0.023(6) 0.014(4) -0.002(4) 0.008(4)
C44 0.030(5) 0.017(5) 0.015(5) 0.003(4) 0.004(4) 0.003(4)
C45 0.044(6) 0.009(5) 0.010(5) 0.000(4) 0.000(4) 0.003(4)
C46 0.033(5) 0.011(5) 0.011(5) -0.004(4) -0.005(4) -0.003(4)
C47 0.032(5) 0.021(5) 0.013(5) -0.009(4) 0.004(4) -0.007(4)
C48 0.037(6) 0.020(6) 0.027(6) 0.012(4) 0.001(5) 0.009(5)
C49 0.039(6) 0.023(6) 0.017(5) -0.002(4) 0.011(5) 0.002(5)
C50 0.036(6) 0.026(6) 0.021(6) 0.004(4) 0.012(5) 0.000(5)
OW2 0.127(11) 0.116(11) 0.104(10) -0.005(8) 0.001(8) -0.053(9)

loop_
_atom_type_symbol
_atom_type_description
_atom_type_scat_dispersion_real
_atom_type_scat_dispersion_imag
_atom_type_scat_source
As As 0.0499 2.0058 'International Tables Vol C Tables 4.2.6.8 and 6.1.1.4'
Cu Cu 0.3201 1.2651 'International Tables Vol C Tables 4.2.6.8 and 6.1.1.4'
Mo Mo -1.6832 0.6857 'International Tables Vol C Tables 4.2.6.8 and 6.1.1.4'
V V 0.3005 0.5294 'International Tables Vol C Tables 4.2.6.8 and 6.1.1.4'
O O 0.0106 0.0060 'International Tables Vol C Tables 4.2.6.8 and 6.1.1.4'
N N 0.0061 0.0033 'International Tables Vol C Tables 4.2.6.8 and 6.1.1.4'
C C 0.0033 0.0016 'International Tables Vol C Tables 4.2.6.8 and 6.1.1.4'
H H 0.0000 0.0000 'International Tables Vol C Tables 4.2.6.8 and 6.1.1.4'

loop_
_geom_angle_atom_site_label_1
_geom_angle_atom_site_label_2
_geom_angle_atom_site_label_3
_geom_angle
_geom_angle_site_symmetry_1
_geom_angle_site_symmetry_3
O30 As1 O65 108.6(3) . .
O30 As1 O01 108.4(3) . .
O65 As1 O01 113.0(3) . .
O30 As1 O31 110.6(3) . .
O65 As1 O31 108.6(3) . .
O01 As1 O31 107.7(3) . .
N8 Cu1 N9 169.8(4) . .
N8 Cu1 O45 93.5(3) . 4_676
N9 Cu1 O45 96.4(3) . 4_676
N4 Cu2 N10 168.7(3) . .
N4 Cu2 O52 93.8(3) . .
N10 Cu2 O52 97.5(3) . .
N7 Cu3 N6 160.4(4) . .
N7 Cu3 O42 101.3(3) . .
N6 Cu3 O42 98.3(3) . .
N5 Cu4 N3 170.4(3) . .
N1 Cu5 N2 168.2(4) . .
O53 Mo1 O60 102.2(3) . .
O53 Mo1 O68 104.3(3) . .
O60 Mo1 O68 87.8(2) . .
O53 Mo1 O50 102.0(3) . .
O60 Mo1 O50 155.6(2) . .
O68 Mo1 O50 88.8(2) . .
O53 Mo1 O54 99.7(3) . .
O60 Mo1 O54 89.5(2) . .
O68 Mo1 O54 155.9(2) . .
O50 Mo1 O54 83.9(3) . .
O53 Mo1 O31 169.4(3) . .
O60 Mo1 O31 84.1(2) . .
O68 Mo1 O31 84.2(2) . .
O50 Mo1 O31 71.5(2) . .
O54 Mo1 O31 71.7(2) . .
O20 Mo2 O33 102.0(3) . .
O20 Mo2 O1 100.5(3) . .
O33 Mo2 O1 89.2(2) . .
O20 Mo2 O56 103.8(3) . .
O33 Mo2 O56 85.9(3) . .
O1 Mo2 O56 155.7(3) . .
O20 Mo2 O58 102.5(3) . .
O33 Mo2 O58 155.4(3) . .
O1 Mo2 O58 85.1(2) . .
O56 Mo2 O58 89.4(3) . .
O20 Mo2 O30 173.2(3) . .
O33 Mo2 O30 72.2(2) . .
O1 Mo2 O30 83.3(2) . .
O56 Mo2 O30 72.5(2) . .
O58 Mo2 O30 83.4(2) . .
O52 Mo3 O46 100.9(3) . .
O52 Mo3 O63 103.6(3) . .
O46 Mo3 O63 86.1(2) . .
O52 Mo3 O47 99.3(3) . .
O46 Mo3 O47 91.0(3) . .
O63 Mo3 O47 157.0(2) . .
O52 Mo3 O67 102.1(3) . .
O46 Mo3 O67 157.1(2) . .
O63 Mo3 O67 89.2(2) . .
O47 Mo3 O67 84.7(2) . .
O52 Mo3 O65 170.7(3) . .
O46 Mo3 O65 84.4(2) . .
O63 Mo3 O65 84.3(2) . .
O47 Mo3 O65 72.7(2) . .
O67 Mo3 O65 72.8(2) . .
O15 Mo4 O58 104.0(3) . .
O15 Mo4 O7 100.3(3) . .
O58 Mo4 O7 98.1(3) . .
O15 Mo4 O57 101.9(3) . .
O58 Mo4 O57 85.6(2) . .
O7 Mo4 O57 155.8(3) . .
O15 Mo4 O74 96.2(3) . .
O58 Mo4 O74 154.3(3) . .
O7 Mo4 O74 93.7(3) . .
O57 Mo4 O74 74.7(2) . .
O15 Mo4 O01 167.2(3) . .
O58 Mo4 O01 88.6(2) . .
O7 Mo4 O01 75.0(2) . .
O57 Mo4 O01 81.2(2) . .
O74 Mo4 O01 72.5(2) . .
O15 Mo4 V2 95.6(2) . .
O58 Mo4 V2 121.67(19) . .
O7 Mo4 V2 131.74(19) . .
O57 Mo4 V2 36.38(16) . .
O74 Mo4 V2 39.14(17) . .
O01 Mo4 V2 79.45(15) . .
O28 Mo5 O70 103.4(3) . .
O28 Mo5 O69 102.2(3) . .
O70 Mo5 O69 86.0(3) . .
O28 Mo5 O72 101.5(3) . .
O70 Mo5 O72 155.1(3) . .
O69 Mo5 O72 89.7(3) . .
O28 Mo5 O7 100.9(3) . .
O70 Mo5 O7 90.1(3) . .
O69 Mo5 O7 156.8(3) . .
O72 Mo5 O7 84.3(3) . .
O28 Mo5 O01 170.9(3) . .
O70 Mo5 O01 83.3(2) . .
O69 Mo5 O01 84.2(2) . .
O72 Mo5 O01 71.9(2) . .
O7 Mo5 O01 72.6(2) . .
O16 Mo6 O46 103.6(3) . .
O16 Mo6 O54 101.3(3) . .
O46 Mo6 O54 96.3(3) . .
O16 Mo6 O43 98.6(3) . .
O46 Mo6 O43 86.6(3) . .
O54 Mo6 O43 158.5(3) . .
O16 Mo6 O55 100.2(3) . .
O46 Mo6 O55 152.7(3) . .
O54 Mo6 O55 92.0(3) . .
O43 Mo6 O55 76.7(2) . .
O16 Mo6 O31 169.1(3) . .
O46 Mo6 O31 86.9(2) . .
O54 Mo6 O31 74.0(2) . .
O43 Mo6 O31 84.9(2) . .
O55 Mo6 O31 70.5(2) . .
O16 Mo6 V1 100.4(2) . .
O46 Mo6 V1 121.72(19) . .
O54 Mo6 V1 129.53(19) . .
O43 Mo6 V1 37.40(18) . .
O55 Mo6 V1 39.38(17) . .
O31 Mo6 V1 76.21(14) . .
O40 Mo7 O68 104.1(3) . .
O40 Mo7 O72 102.0(3) . .
O68 Mo7 O72 95.3(3) . .
O40 Mo7 O61 103.4(3) . .
O68 Mo7 O61 86.8(2) . .
O72 Mo7 O61 153.1(2) . .
O40 Mo7 O74 97.5(3) . .
O68 Mo7 O74 154.6(3) . .
O72 Mo7 O74 92.9(3) . .
O61 Mo7 O74 75.3(2) . .
O40 Mo7 O01 167.5(3) . .
O68 Mo7 O01 88.0(2) . .
O72 Mo7 O01 73.0(2) . .
O61 Mo7 O01 80.4(2) . .
O74 Mo7 O01 71.6(2) . .
O9 Mo8 O33 102.3(3) . .
O9 Mo8 O63 103.6(3) . .
O33 Mo8 O63 96.4(3) . .
O9 Mo8 O23 101.4(3) . .
O33 Mo8 O23 93.0(3) . .
O63 Mo8 O23 150.7(2) . .
O9 Mo8 O43 99.6(3) . .
O33 Mo8 O43 156.8(3) . .
O63 Mo8 O43 85.7(2) . .
O23 Mo8 O43 75.1(2) . .
O9 Mo8 O30 169.2(3) . .
O33 Mo8 O30 73.9(2) . .
O63 Mo8 O30 86.9(2) . .
O23 Mo8 O30 69.1(2) . .
O43 Mo8 O30 83.2(2) . .
O9 Mo8 V1 100.9(2) . .
O33 Mo8 V1 129.24(19) . .
O63 Mo8 V1 120.78(18) . .
O23 Mo8 V1 38.08(18) . .
O43 Mo8 V1 37.15(17) . .
O30 Mo8 V1 75.01(14) . .
O18 Mo9 O56 102.6(3) . .
O18 Mo9 O70 102.6(3) . .
O56 Mo9 O70 96.4(3) . .
O18 Mo9 O23 102.0(3) . .
O56 Mo9 O23 93.4(3) . .
O70 Mo9 O23 150.8(3) . .
O18 Mo9 O71 98.5(3) . .
O56 Mo9 O71 157.6(3) . .
O70 Mo9 O71 86.2(3) . .
O23 Mo9 O71 74.7(2) . .
O18 Mo9 O30 171.0(3) . .
O56 Mo9 O30 74.8(2) . .
O70 Mo9 O30 86.3(2) . .
O23 Mo9 O30 69.9(2) . .
O71 Mo9 O30 83.2(2) . .
O18 Mo9 V1 100.4(2) . .
O56 Mo9 V1 130.1(2) . .
O70 Mo9 V1 120.7(2) . .
O23 Mo9 V1 38.40(18) . .
O71 Mo9 V1 36.45(18) . .
O30 Mo9 V1 75.69(14) . .
O26 Mo10 O47 103.2(3) . .
O26 Mo10 O60 103.2(3) . .
O47 Mo10 O60 95.7(3) . .
O26 Mo10 O61 102.0(3) . .
O47 Mo10 O61 153.4(2) . .
O60 Mo10 O61 86.5(2) . .
O26 Mo10 O66 98.8(3) . .
O47 Mo10 O66 92.1(2) . .
O60 Mo10 O66 154.2(2) . .
O61 Mo10 O66 75.8(2) . .
O26 Mo10 O65 168.9(2) . .
O47 Mo10 O65 73.5(2) . .
O60 Mo10 O65 87.7(2) . .
O61 Mo10 O65 80.2(2) . .
O66 Mo10 O65 71.0(2) . .
O45 Mo11 O1 102.6(3) . .
O45 Mo11 O67 100.4(3) . .
O1 Mo11 O67 96.6(3) . .
O45 Mo11 O57 101.3(3) . .
O1 Mo11 O57 85.8(3) . .
O67 Mo11 O57 157.0(2) . .
O45 Mo11 O66 97.9(3) . .
O1 Mo11 O66 154.7(3) . .
O67 Mo11 O66 94.1(2) . .
O57 Mo11 O66 75.6(2) . .
O45 Mo11 O65 169.1(2) . .
O1 Mo11 O65 88.0(2) . .
O67 Mo11 O65 75.5(2) . .
O57 Mo11 O65 81.8(2) . .
O66 Mo11 O65 72.6(2) . .
O45 Mo11 V2 96.0(2) . .
O1 Mo11 V2 122.41(19) . .
O67 Mo11 V2 132.78(18) . .
O57 Mo11 V2 36.88(17) . .
O66 Mo11 V2 39.63(17) . .
O65 Mo11 V2 80.12(14) . .
O25 Mo12 O69 104.0(3) . .
O25 Mo12 O50 99.9(3) . .
O69 Mo12 O50 96.3(3) . .
O25 Mo12 O71 101.2(3) . .
O69 Mo12 O71 87.1(3) . .
O50 Mo12 O71 157.2(2) . .
O25 Mo12 O55 99.4(3) . .
O69 Mo12 O55 153.4(3) . .
O50 Mo12 O55 91.9(3) . .
O71 Mo12 O55 76.1(2) . .
O25 Mo12 O31 166.8(3) . .
O69 Mo12 O31 88.1(2) . .
O50 Mo12 O31 73.3(2) . .
O71 Mo12 O31 84.3(2) . .
O55 Mo12 O31 70.1(2) . .
O25 Mo12 V1 100.9(2) . .
O69 Mo12 V1 121.89(19) . .
O50 Mo12 V1 129.58(19) . .
O71 Mo12 V1 36.60(18) . .
O55 Mo12 V1 39.57(17) . .
O31 Mo12 V1 76.22(14) . .
O10 V1 O71 123.9(4) . .
O10 V1 O43 122.0(4) . .
O71 V1 O43 113.9(3) . .
O10 V1 O23 112.2(3) . .
O71 V1 O23 79.9(3) . .
O43 V1 O23 80.1(3) . .
O10 V1 O55 105.6(3) . .
O71 V1 O55 80.3(3) . .
O43 V1 O55 79.1(3) . .
O23 V1 O55 142.2(3) . .
O10 V1 Mo12 120.6(3) . .
O71 V1 Mo12 39.64(19) . .
O43 V1 Mo12 100.48(19) . .
O23 V1 Mo12 114.64(19) . .
O55 V1 Mo12 40.75(18) . .
O10 V1 Mo6 119.6(3) . .
O71 V1 Mo6 100.60(19) . .
O43 V1 Mo6 39.03(18) . .
O23 V1 Mo6 114.16(19) . .
O55 V1 Mo6 40.08(18) . .
Mo12 V1 Mo6 69.56(4) . .
O10 V1 Mo9 125.0(3) . .
O71 V1 Mo9 39.98(19) . .
O43 V1 Mo9 101.2(2) . .
O23 V1 Mo9 40.10(18) . .
O55 V1 Mo9 115.41(19) . .
Mo12 V1 Mo9 77.49(4) . .
Mo6 V1 Mo9 115.41(5) . .
O10 V1 Mo8 123.8(3) . .
O71 V1 Mo8 101.02(19) . .
O43 V1 Mo8 40.07(18) . .
O23 V1 Mo8 40.17(18) . .
O55 V1 Mo8 114.50(19) . .
Mo12 V1 Mo8 115.57(5) . .
Mo6 V1 Mo8 76.89(4) . .
Mo9 V1 Mo8 69.73(4) . .
O42 V2 O57 101.1(3) . .
O42 V2 O66 108.3(3) . .
O57 V2 O66 78.2(2) . .
O42 V2 O74 109.7(3) . .
O57 V2 O74 78.2(3) . .
O66 V2 O74 138.3(3) . .
O42 V2 O61 160.3(3) . .
O57 V2 O61 98.6(2) . .
O66 V2 O61 75.2(2) . .
O74 V2 O61 74.9(2) . .
O42 V2 OW1 85.0(3) . .
O57 V2 OW1 173.9(3) . .
O66 V2 OW1 100.4(2) . .
O74 V2 OW1 99.5(2) . .
O61 V2 OW1 75.3(2) . .
O42 V2 Mo11 102.5(2) . .
O57 V2 Mo11 38.56(18) . .
O66 V2 Mo11 40.55(17) . .
O74 V2 Mo11 113.35(18) . .
O61 V2 Mo11 92.62(16) . .
OW1 V2 Mo11 140.78(18) . .
O42 V2 Mo4 103.6(2) . .
O57 V2 Mo4 38.67(18) . .
O66 V2 Mo4 113.37(18) . .
O74 V2 Mo4 40.34(17) . .
O61 V2 Mo4 92.17(16) . .
OW1 V2 Mo4 139.70(18) . .
Mo11 V2 Mo4 76.54(4) . .
Mo11 O1 Mo2 154.2(4) . .
As1 O01 Mo4 122.6(3) . .
As1 O01 Mo5 126.6(3) . .
Mo4 O01 Mo5 89.5(2) . .
As1 O01 Mo7 122.5(3) . .
Mo4 O01 Mo7 96.2(2) . .
Mo5 O01 Mo7 90.29(19) . .
Mo4 O7 Mo5 122.6(3) . .
V1 O23 Mo9 101.5(3) . .
V1 O23 Mo8 101.8(3) . .
Mo9 O23 Mo8 120.6(3) . .
As1 O30 Mo9 124.8(3) . .
As1 O30 Mo2 125.3(3) . .
Mo9 O30 Mo2 88.51(19) . .
As1 O30 Mo8 123.6(3) . .
Mo9 O30 Mo8 96.0(2) . .
Mo2 O30 Mo8 88.21(19) . .
As1 O31 Mo6 123.1(3) . .
As1 O31 Mo12 123.4(3) . .
Mo6 O31 Mo12 96.3(2) . .
As1 O31 Mo1 125.0(3) . .
Mo6 O31 Mo1 89.89(19) . .
Mo12 O31 Mo1 89.8(2) . .
Mo8 O33 Mo2 125.6(3) . .
V2 O42 Cu3 164.4(4) . .
V1 O43 Mo6 103.6(3) . .
V1 O43 Mo8 102.8(3) . .
Mo6 O43 Mo8 143.9(3) . .
Mo11 O45 Cu1 172.1(3) . 4_575
Mo6 O46 Mo3 154.8(4) . .
Mo10 O47 Mo3 123.7(3) . .
Mo12 O50 Mo1 125.0(3) . .
Mo3 O52 Cu2 145.9(4) . .
Mo6 O54 Mo1 124.1(3) . .
V1 O55 Mo6 100.5(3) . .
V1 O55 Mo12 99.7(3) . .
Mo6 O55 Mo12 120.0(3) . .
Mo9 O56 Mo2 124.0(3) . .
V2 O57 Mo11 104.6(3) . .
V2 O57 Mo4 105.0(3) . .
Mo11 O57 Mo4 147.4(3) . .
Mo4 O58 Mo2 153.7(4) . .
Mo10 O60 Mo1 152.5(3) . .
Mo7 O61 Mo10 149.0(3) . .
Mo7 O61 V2 105.0(3) . .
Mo10 O61 V2 104.0(2) . .
Mo8 O63 Mo3 153.9(3) . .
As1 O65 Mo11 123.3(3) . .
As1 O65 Mo3 126.1(3) . .
Mo11 O65 Mo3 90.63(19) . .
As1 O65 Mo10 122.0(3) . .
Mo11 O65 Mo10 95.9(2) . .
Mo3 O65 Mo10 89.7(2) . .
V2 O66 Mo11 99.8(3) . .
V2 O66 Mo10 103.5(3) . .
Mo11 O66 Mo10 117.5(3) . .
Mo11 O67 Mo3 121.0(3) . .
Mo7 O68 Mo1 152.0(3) . .
Mo12 O69 Mo5 153.4(3) . .
Mo9 O70 Mo5 154.9(4) . .
V1 O71 Mo12 103.8(3) . .
V1 O71 Mo9 103.6(3) . .
Mo12 O71 Mo9 143.5(3) . .
Mo7 O72 Mo5 124.7(3) . .
V2 O74 Mo4 100.5(3) . .
V2 O74 Mo7 103.4(3) . .
Mo4 O74 Mo7 116.4(3) . .
C19 N1 C5 114.3(11) . .
C19 N1 Cu5 124.2(9) . .
C5 N1 Cu5 121.5(9) . .
C8 N2 C12 116.7(10) . .
C8 N2 Cu5 127.7(8) . .
C12 N2 Cu5 115.7(8) . .
C35 N3 C29 117.6(8) . .
C35 N3 Cu4 121.0(6) . .
C29 N3 Cu4 121.4(6) . .
C11 N4 C34 115.8(8) 3_575 3_575
C11 N4 Cu2 124.4(7) 3_575 .
C34 N4 Cu2 119.7(6) 3_575 .
C47 N5 C43 116.7(8) . .
C47 N5 Cu4 123.4(6) . .
C43 N5 Cu4 119.9(6) . .
C50 N6 C26 117.5(9) . .
C50 N6 Cu3 122.0(7) . .
C26 N6 Cu3 120.5(7) . .
C49 N7 C24 116.3(8) . .
C49 N7 Cu3 119.8(7) . .
C24 N7 Cu3 123.8(7) . .
C32 N8 C14 115.0(8) . .
C32 N8 Cu1 125.0(7) . .
C14 N8 Cu1 120.0(7) . .
C15 N9 C36 117.6(8) . .
C15 N9 Cu1 121.7(7) . .
C36 N9 Cu1 120.4(7) . .
C38 N10 C48 116.4(8) . .
C38 N10 Cu2 121.9(7) . .
C48 N10 Cu2 121.7(6) . .
C29 C1 C2 120.3(9) . 2
C29 C1 H1A 119.8 . .
C2 C1 H1A 119.8 2 .
C1 C2 C23 116.3(9) 2_545 2_545
C1 C2 C37 122.7(8) 2_545 .
C23 C2 C37 121.0(8) 2_545 .
C9 C3 C33 116.2(9) . .
C9 C3 C39 121.3(9) . .
C33 C3 C39 122.5(9) . .
C7 C4 C19 121.9(12) . .
C7 C4 H4A 119.0 . .
C19 C4 H4A 119.0 . .
C6 C5 N1 124.5(14) . .
C6 C5 H5A 117.7 . .
N1 C5 H5A 117.7 . .
C5 C6 C7 121.8(15) . .
C5 C6 H6A 119.1 . .
C7 C6 H6A 119.1 . .
C6 C7 C4 114.4(12) . .
C6 C7 C7 123.8(16) . 3_475
C4 C7 C7 121.7(15) . 3_475
N2 C8 C13 122.2(11) . .
N2 C8 H8A 118.9 . .
C13 C8 H8A 118.9 . .
C14 C9 C3 120.8(10) . .
C14 C9 H9A 119.6 . .
C3 C9 H9A 119.6 . .
C12 C10 C22 121.9(11) . .
C12 C10 H10A 119.0 . .
C22 C10 H10A 119.0 . .
N4 C11 C20 122.1(9) 3_575 .
N4 C11 H11A 118.9 3_575 .
C20 C11 H11A 118.9 . .
N2 C12 C10 123.2(11) . .
N2 C12 H12A 118.4 . .
C10 C12 H12A 118.4 . .
C8 C13 C22 123.5(12) . .
C8 C13 H13A 118.3 . .
C22 C13 H13A 118.3 . .
C9 C14 N8 123.7(10) . .
C9 C14 H14A 118.2 . .
N8 C14 H14A 118.2 . .
N9 C15 C44 122.5(9) . .
N9 C15 H15A 118.8 . .
C44 C15 H15A 118.8 . .
C48 C16 C25 120.5(9) . 3_565
C48 C16 H16A 119.8 . .
C25 C16 H16A 119.8 3_565 .
C21 C17 C50 120.9(9) 2_544 .
C21 C17 H17A 119.6 2_544 .
C50 C17 H17A 119.6 . .
C21 C18 C26 120.3(9) 2_544 .
C21 C18 H18A 119.8 2_544 .
C26 C18 H18A 119.8 . .
N1 C19 C4 123.0(12) . .
N1 C19 H19A 118.5 . .
C4 C19 H19A 118.5 . .
C39 C20 C11 121.8(9) . .
C39 C20 H20A 119.1 . .
C11 C20 H20A 119.1 . .
C18 C21 C17 116.2(9) 2_554 2_554
C18 C21 C30 121.5(8) 2_554 .
C17 C21 C30 122.3(9) 2_554 .
C10 C22 C13 112.4(10) . .
C10 C22 C22 124.2(12) . 3_465
C13 C22 C22 123.4(12) . 3_465
C35 C23 C2 121.1(9) . 2
C35 C23 H23A 119.5 . .
C2 C23 H23A 119.5 2 .
N7 C24 C28 123.2(9) . .
N7 C24 H24A 118.4 . .
C28 C24 H24A 118.4 . .
C40 C25 C16 115.8(8) 3_565 3_565
C40 C25 C41 121.2(8) 3_565 .
C16 C25 C41 122.9(8) 3_565 .
N6 C26 C18 122.5(9) . .
N6 C26 H26A 118.8 . .
C18 C26 H26A 118.8 . .
C30 C27 C49 119.9(9) . .
C30 C27 H27A 120.0 . .
C49 C27 H27A 120.0 . .
C24 C28 C30 120.6(9) . .
C24 C28 H28A 119.7 . .
C30 C28 H28A 119.7 . .
N3 C29 C1 122.7(9) . .
N3 C29 H29A 118.6 . .
C1 C29 H29A 118.6 . .
C27 C30 C28 117.0(9) . .
C27 C30 C21 121.7(8) . .
C28 C30 C21 121.3(8) . .
C36 C31 C41 120.5(9) . .
C36 C31 H31A 119.7 . .
C41 C31 H31A 119.7 . .
N8 C32 C33 124.9(9) . .
N8 C32 H32A 117.6 . .
C33 C32 H32A 117.6 . .
C3 C33 C32 119.5(9) . .
C3 C33 H33A 120.3 . .
C32 C33 H33A 120.3 . .
C45 C34 N4 124.7(9) . 3_575
C45 C34 H34A 117.6 . .
N4 C34 H34A 117.6 3_575 .
N3 C35 C23 122.0(9) . .
N3 C35 H35A 119.0 . .
C23 C35 H35A 119.0 . .
C31 C36 N9 122.1(9) . .
C31 C36 H36A 118.9 . .
N9 C36 H36A 118.9 . .
C42 C37 C46 116.4(8) . .
C42 C37 C2 121.8(8) . .
C46 C37 C2 121.8(8) . .
N10 C38 C40 123.7(9) . .
N10 C38 H38A 118.2 . .
C40 C38 H38A 118.2 . .
C20 C39 C45 116.0(9) . .
C20 C39 C3 122.4(9) . .
C45 C39 C3 121.5(8) . .
C38 C40 C25 119.8(9) . 3_565
C38 C40 H40A 120.1 . .
C25 C40 H40A 120.1 3_565 .
C44 C41 C31 116.8(8) . .
C44 C41 C25 120.1(8) . .
C31 C41 C25 123.1(8) . .
C47 C42 C37 120.6(9) . .
C47 C42 H42A 119.7 . .
C37 C42 H42A 119.7 . .
C46 C43 N5 124.1(9) . .
C46 C43 H43A 117.9 . .
N5 C43 H43A 117.9 . .
C15 C44 C41 120.4(9) . .
C15 C44 H44A 119.8 . .
C41 C44 H44A 119.8 . .
C34 C45 C39 119.4(9) . .
C34 C45 H45A 120.3 . .
C39 C45 H45A 120.3 . .
C43 C46 C37 119.5(8) . .
C43 C46 H46A 120.3 . .
C37 C46 H46A 120.3 . .
N5 C47 C42 122.7(8) . .
N5 C47 H47A 118.6 . .
C42 C47 H47A 118.6 . .
C16 C48 N10 123.8(9) . .
C16 C48 H48A 118.1 . .
N10 C48 H48A 118.1 . .
N7 C49 C27 122.9(9) . .
N7 C49 H49A 118.5 . .
C27 C49 H49A 118.5 . .
N6 C50 C17 122.6(9) . .
N6 C50 H50A 118.7 . .
C17 C50 H50A 118.7 . .

loop_
_geom_bond_atom_site_label_1
_geom_bond_atom_site_label_2
_geom_bond_distance
_geom_bond_site_symmetry_2
As1 O30 1.635(6) .
As1 O65 1.656(6) .
As1 O01 1.666(6) .
As1 O31 1.671(6) .
Cu1 N8 1.905(8) .
Cu1 N9 1.910(8) .
Cu1 O45 2.395(6) 4_676
Cu2 N4 1.889(8) .
Cu2 N10 1.904(8) .
Cu2 O52 2.252(7) .
Cu3 N7 1.913(8) .
Cu3 N6 1.928(8) .
Cu3 O42 2.312(6) .
Cu4 N5 1.890(8) .
Cu4 N3 1.907(8) .
Cu5 N1 1.911(10) .
Cu5 N2 1.925(9) .
Mo1 O53 1.672(6) .
Mo1 O60 1.921(6) .
Mo1 O68 1.928(6) .
Mo1 O50 1.944(6) .
Mo1 O54 1.963(6) .
Mo1 O31 2.409(6) .
Mo2 O20 1.649(6) .
Mo2 O33 1.947(6) .
Mo2 O1 1.954(6) .
Mo2 O56 1.957(6) .
Mo2 O58 1.966(6) .
Mo2 O30 2.413(6) .
Mo3 O52 1.622(6) .
Mo3 O46 1.917(6) .
Mo3 O63 1.919(6) .
Mo3 O47 1.969(6) .
Mo3 O67 1.978(6) .
Mo3 O65 2.355(6) .
Mo4 O15 1.703(6) .
Mo4 O58 1.827(6) .
Mo4 O7 1.838(6) .
Mo4 O57 2.037(6) .
Mo4 O74 2.074(6) .
Mo4 O01 2.354(6) .
Mo4 V2 3.1499(17) .
Mo5 O28 1.666(7) .
Mo5 O70 1.937(6) .
Mo5 O69 1.951(6) .
Mo5 O72 1.953(6) .
Mo5 O7 1.956(7) .
Mo5 O01 2.375(6) .
Mo6 O16 1.719(6) .
Mo6 O46 1.828(6) .
Mo6 O54 1.864(6) .
Mo6 O43 2.014(6) .
Mo6 O55 2.036(6) .
Mo6 O31 2.376(6) .
Mo6 V1 3.1089(18) .
Mo7 O40 1.707(6) .
Mo7 O68 1.846(6) .
Mo7 O72 1.860(6) .
Mo7 O61 1.991(6) .
Mo7 O74 2.079(6) .
Mo7 O01 2.389(6) .
Mo8 O9 1.685(6) .
Mo8 O33 1.834(6) .
Mo8 O63 1.856(6) .
Mo8 O23 2.067(6) .
Mo8 O43 2.071(6) .
Mo8 O30 2.418(6) .
Mo8 V1 3.1371(18) .
Mo9 O18 1.683(6) .
Mo9 O56 1.843(6) .
Mo9 O70 1.845(6) .
Mo9 O23 2.050(6) .
Mo9 O71 2.061(6) .
Mo9 O30 2.394(6) .
Mo9 V1 3.1178(19) .
Mo10 O26 1.691(6) .
Mo10 O47 1.842(6) .
Mo10 O60 1.852(6) .
Mo10 O61 1.997(6) .
Mo10 O66 2.060(6) .
Mo10 O65 2.409(6) .
Mo11 O45 1.706(6) .
Mo11 O1 1.828(6) .
Mo11 O67 1.850(6) .
Mo11 O57 2.008(6) .
Mo11 O66 2.058(6) .
Mo11 O65 2.332(6) .
Mo11 V2 3.1187(17) .
Mo12 O25 1.705(6) .
Mo12 O69 1.827(6) .
Mo12 O50 1.868(6) .
Mo12 O71 2.039(6) .
Mo12 O55 2.056(6) .
Mo12 O31 2.382(6) .
Mo12 V1 3.1046(18) .
V1 O10 1.592(7) .
V1 O71 1.906(6) .
V1 O43 1.943(6) .
V1 O23 1.976(6) .
V1 O55 2.006(6) .
V2 O42 1.625(6) .
V2 O57 1.934(6) .
V2 O66 2.019(6) .
V2 O74 2.022(6) .
V2 O61 2.067(6) .
V2 OW1 2.220(6) .
O45 Cu1 2.395(6) 4_575
N1 C19 1.326(14) .
N1 C5 1.354(17) .
N2 C8 1.292(14) .
N2 C12 1.325(14) .
N3 C35 1.345(12) .
N3 C29 1.358(12) .
N4 C11 1.329(12) 3_575
N4 C34 1.360(12) 3_575
N5 C47 1.355(12) .
N5 C43 1.358(12) .
N6 C50 1.330(12) .
N6 C26 1.347(12) .
N7 C49 1.347(12) .
N7 C24 1.356(12) .
N8 C32 1.311(12) .
N8 C14 1.362(13) .
N9 C15 1.322(11) .
N9 C36 1.381(12) .
N10 C38 1.335(12) .
N10 C48 1.358(12) .
C1 C29 1.373(13) .
C1 C2 1.385(12) 2
C1 H1A 0.9300 .
C2 C1 1.385(12) 2_545
C2 C23 1.403(12) 2_545
C2 C37 1.471(12) .
C3 C9 1.378(13) .
C3 C33 1.379(13) .
C3 C39 1.475(12) .
C4 C7 1.366(17) .
C4 C19 1.370(15) .
C4 H4A 0.9300 .
C5 C6 1.327(18) .
C5 H5A 0.9300 .
C6 C7 1.363(17) .
C6 H6A 0.9300 .
C7 C7 1.55(2) 3_475
C8 C13 1.354(15) .
C8 H8A 0.9300 .
C9 C14 1.359(14) .
C9 H9A 0.9300 .
C10 C12 1.360(16) .
C10 C22 1.360(14) .
C10 H10A 0.9300 .
C11 N4 1.329(12) 3_575
C11 C20 1.392(14) .
C11 H11A 0.9300 .
C12 H12A 0.9300 .
C13 C22 1.383(14) .
C13 H13A 0.9300 .
C14 H14A 0.9300 .
C15 C44 1.380(12) .
C15 H15A 0.9300 .
C16 C48 1.345(13) .
C16 C25 1.408(12) 3_565
C16 H16A 0.9300 .
C17 C21 1.386(12) 2_544
C17 C50 1.394(13) .
C17 H17A 0.9300 .
C18 C21 1.383(12) 2_544
C18 C26 1.400(12) .
C18 H18A 0.9300 .
C19 H19A 0.9300 .
C20 C39 1.367(13) .
C20 H20A 0.9300 .
C21 C18 1.383(12) 2_554
C21 C17 1.386(12) 2_554
C21 C30 1.484(13) .
C22 C22 1.473(19) 3_465
C23 C35 1.369(12) .
C23 C2 1.403(12) 2
C23 H23A 0.9300 .
C24 C28 1.371(14) .
C24 H24A 0.9300 .
C25 C40 1.401(12) 3_565
C25 C16 1.408(12) 3_565
C25 C41 1.482(12) .
C26 H26A 0.9300 .
C27 C30 1.373(12) .
C27 C49 1.402(13) .
C27 H27A 0.9300 .
C28 C30 1.387(13) .
C28 H28A 0.9300 .
C29 H29A 0.9300 .
C31 C36 1.354(13) .
C31 C41 1.390(13) .
C31 H31A 0.9300 .
C32 C33 1.387(13) .
C32 H32A 0.9300 .
C33 H33A 0.9300 .
C34 C45 1.355(12) .
C34 N4 1.360(12) 3_575
C34 H34A 0.9300 .
C35 H35A 0.9300 .
C36 H36A 0.9300 .
C37 C42 1.405(12) .
C37 C46 1.413(12) .
C38 C40 1.379(12) .
C38 H38A 0.9300 .
C39 C45 1.396(12) .
C40 C25 1.401(12) 3_565
C40 H40A 0.9300 .
C41 C44 1.389(12) .
C42 C47 1.368(12) .
C42 H42A 0.9300 .
C43 C46 1.357(12) .
C43 H43A 0.9300 .
C44 H44A 0.9300 .
C45 H45A 0.9300 .
C46 H46A 0.9300 .
C47 H47A 0.9300 .
C48 H48A 0.9300 .
C49 H49A 0.9300 .
C50 H50A 0.9300 .

loop_
_geom_torsion_atom_site_label_1
_geom_torsion_atom_site_label_2
_geom_torsion_atom_site_label_3
_geom_torsion_atom_site_label_4
_geom_torsion
_geom_torsion_site_symmetry_1
_geom_torsion_site_symmetry_4
O25 Mo12 V1 O10 -13.5(4) . .
O69 Mo12 V1 O10 -127.8(4) . .
O50 Mo12 V1 O10 99.2(4) . .
O71 Mo12 V1 O10 -107.6(5) . .
O55 Mo12 V1 O10 78.0(5) . .
O31 Mo12 V1 O10 153.3(4) . .
O25 Mo12 V1 O71 94.1(4) . .
O69 Mo12 V1 O71 -20.1(4) . .
O50 Mo12 V1 O71 -153.2(4) . .
O55 Mo12 V1 O71 -174.3(4) . .
O31 Mo12 V1 O71 -99.1(3) . .
O25 Mo12 V1 O43 -150.8(3) . .
O69 Mo12 V1 O43 94.9(3) . .
O50 Mo12 V1 O43 -38.1(3) . .
O71 Mo12 V1 O43 115.0(4) . .
O55 Mo12 V1 O43 -59.3(3) . .
O31 Mo12 V1 O43 16.0(2) . .
O25 Mo12 V1 O23 125.4(3) . .
O69 Mo12 V1 O23 11.1(3) . .
O50 Mo12 V1 O23 -122.0(3) . .
O71 Mo12 V1 O23 31.2(3) . .
O55 Mo12 V1 O23 -143.1(3) . .
O31 Mo12 V1 O23 -67.8(3) . .
O25 Mo12 V1 O55 -91.5(3) . .
O69 Mo12 V1 O55 154.2(3) . .
O50 Mo12 V1 O55 21.2(4) . .
O71 Mo12 V1 O55 174.3(4) . .
O31 Mo12 V1 O55 75.3(3) . .
O25 Mo12 V1 Mo6 -126.6(2) . .
O69 Mo12 V1 Mo6 119.1(2) . .
O50 Mo12 V1 Mo6 -13.9(2) . .
O71 Mo12 V1 Mo6 139.3(3) . .
O55 Mo12 V1 Mo6 -35.1(3) . .
O31 Mo12 V1 Mo6 40.19(14) . .
O25 Mo12 V1 Mo9 109.9(2) . .
O69 Mo12 V1 Mo9 -4.4(2) . .
O50 Mo12 V1 Mo9 -137.4(2) . .
O71 Mo12 V1 Mo9 15.8(3) . .
O55 Mo12 V1 Mo9 -158.6(3) . .
O31 Mo12 V1 Mo9 -83.31(14) . .
O25 Mo12 V1 Mo8 169.9(2) . .
O69 Mo12 V1 Mo8 55.6(2) . .
O50 Mo12 V1 Mo8 -77.4(2) . .
O71 Mo12 V1 Mo8 75.8(3) . .
O55 Mo12 V1 Mo8 -98.6(3) . .
O31 Mo12 V1 Mo8 -23.28(15) . .
O16 Mo6 V1 O10 14.8(4) . .
O46 Mo6 V1 O10 127.9(4) . .
O54 Mo6 V1 O10 -99.4(4) . .
O43 Mo6 V1 O10 105.4(5) . .
O55 Mo6 V1 O10 -78.7(5) . .
O31 Mo6 V1 O10 -154.7(4) . .
O16 Mo6 V1 O71 154.2(3) . .
O46 Mo6 V1 O71 -92.7(3) . .
O54 Mo6 V1 O71 40.0(3) . .
O43 Mo6 V1 O71 -115.1(4) . .
O55 Mo6 V1 O71 60.7(3) . .
O31 Mo6 V1 O71 -15.2(2) . .
O16 Mo6 V1 O43 -90.7(4) . .
O46 Mo6 V1 O43 22.5(4) . .
O54 Mo6 V1 O43 155.1(4) . .
O55 Mo6 V1 O43 175.8(4) . .
O31 Mo6 V1 O43 99.9(3) . .
O16 Mo6 V1 O23 -122.2(3) . .
O46 Mo6 V1 O23 -9.0(3) . .
O54 Mo6 V1 O23 123.6(3) . .
O43 Mo6 V1 O23 -31.5(4) . .
O55 Mo6 V1 O23 144.3(4) . .
O31 Mo6 V1 O23 68.4(3) . .
O16 Mo6 V1 O55 93.5(4) . .
O46 Mo6 V1 O55 -153.4(3) . .
O54 Mo6 V1 O55 -20.7(4) . .
O43 Mo6 V1 O55 -175.8(4) . .
O31 Mo6 V1 O55 -76.0(3) . .
O16 Mo6 V1 Mo12 129.1(2) . .
O46 Mo6 V1 Mo12 -117.7(2) . .
O54 Mo6 V1 Mo12 15.0(2) . .
O43 Mo6 V1 Mo12 -140.2(3) . .
O55 Mo6 V1 Mo12 35.6(3) . .
O31 Mo6 V1 Mo12 -40.31(15) . .
O16 Mo6 V1 Mo9 -166.5(2) . .
O46 Mo6 V1 Mo9 -53.4(2) . .
O54 Mo6 V1 Mo9 79.3(3) . .
O43 Mo6 V1 Mo9 -75.8(3) . .
O55 Mo6 V1 Mo9 100.0(3) . .
O31 Mo6 V1 Mo9 24.03(15) . .
O16 Mo6 V1 Mo8 -106.8(2) . .
O46 Mo6 V1 Mo8 6.3(2) . .
O54 Mo6 V1 Mo8 139.0(2) . .
O43 Mo6 V1 Mo8 -16.1(3) . .
O55 Mo6 V1 Mo8 159.7(3) . .
O31 Mo6 V1 Mo8 83.73(15) . .
O18 Mo9 V1 O10 12.8(4) . .
O56 Mo9 V1 O10 -103.6(5) . .
O70 Mo9 V1 O10 124.3(4) . .
O23 Mo9 V1 O10 -83.4(5) . .
O71 Mo9 V1 O10 103.1(5) . .
O30 Mo9 V1 O10 -158.9(4) . .
O18 Mo9 V1 O71 -90.3(4) . .
O56 Mo9 V1 O71 153.3(4) . .
O70 Mo9 V1 O71 21.3(4) . .
O23 Mo9 V1 O71 173.5(4) . .
O30 Mo9 V1 O71 98.0(3) . .
O18 Mo9 V1 O43 155.7(3) . .
O56 Mo9 V1 O43 39.3(3) . .
O70 Mo9 V1 O43 -92.8(3) . .
O23 Mo9 V1 O43 59.5(3) . .
O71 Mo9 V1 O43 -114.0(3) . .
O30 Mo9 V1 O43 -16.0(2) . .
O18 Mo9 V1 O23 96.2(4) . .
O56 Mo9 V1 O23 -20.2(4) . .
O70 Mo9 V1 O23 -152.3(4) . .
O71 Mo9 V1 O23 -173.5(4) . .
O30 Mo9 V1 O23 -75.5(3) . .
O18 Mo9 V1 O55 -121.2(3) . .
O56 Mo9 V1 O55 122.4(3) . .
O70 Mo9 V1 O55 -9.7(3) . .
O23 Mo9 V1 O55 142.6(4) . .
O71 Mo9 V1 O55 -30.9(3) . .
O30 Mo9 V1 O55 67.1(2) . .
O18 Mo9 V1 Mo12 -105.9(2) . .
O56 Mo9 V1 Mo12 137.7(2) . .
O70 Mo9 V1 Mo12 5.6(2) . .
O23 Mo9 V1 Mo12 157.9(3) . .
O71 Mo9 V1 Mo12 -15.6(3) . .
O30 Mo9 V1 Mo12 82.36(14) . .
O18 Mo9 V1 Mo6 -165.8(2) . .
O56 Mo9 V1 Mo6 77.8(3) . .
O70 Mo9 V1 Mo6 -54.3(2) . .
O23 Mo9 V1 Mo6 98.0(3) . .
O71 Mo9 V1 Mo6 -75.5(3) . .
O30 Mo9 V1 Mo6 22.46(15) . .
O18 Mo9 V1 Mo8 130.5(2) . .
O56 Mo9 V1 Mo8 14.1(2) . .
O70 Mo9 V1 Mo8 -118.0(2) . .
O23 Mo9 V1 Mo8 34.3(3) . .
O71 Mo9 V1 Mo8 -139.2(3) . .
O30 Mo9 V1 Mo8 -41.24(14) . .
O9 Mo8 V1 O10 -9.6(4) . .
O33 Mo8 V1 O10 106.3(5) . .
O63 Mo8 V1 O10 -122.8(4) . .
O23 Mo8 V1 O10 84.9(5) . .
O43 Mo8 V1 O10 -101.3(5) . .
O30 Mo8 V1 O10 160.1(4) . .
O9 Mo8 V1 O71 -154.1(3) . .
O33 Mo8 V1 O71 -38.2(3) . .
O63 Mo8 V1 O71 92.7(3) . .
O23 Mo8 V1 O71 -59.6(3) . .
O43 Mo8 V1 O71 114.2(3) . .
O30 Mo8 V1 O71 15.6(2) . .
O9 Mo8 V1 O43 91.6(4) . .
O33 Mo8 V1 O43 -152.5(4) . .
O63 Mo8 V1 O43 -21.5(4) . .
O23 Mo8 V1 O43 -173.8(4) . .
O30 Mo8 V1 O43 -98.6(3) . .
O9 Mo8 V1 O23 -94.6(4) . .
O33 Mo8 V1 O23 21.3(4) . .
O63 Mo8 V1 O23 152.2(3) . .
O43 Mo8 V1 O23 173.8(4) . .
O30 Mo8 V1 O23 75.2(3) . .
O9 Mo8 V1 O55 121.6(3) . .
O33 Mo8 V1 O55 -122.5(3) . .
O63 Mo8 V1 O55 8.5(3) . .
O23 Mo8 V1 O55 -143.8(4) . .
O43 Mo8 V1 O55 30.0(3) . .
O30 Mo8 V1 O55 -68.6(2) . .
O9 Mo8 V1 Mo12 166.8(2) . .
O33 Mo8 V1 Mo12 -77.3(3) . .
O63 Mo8 V1 Mo12 53.6(2) . .
O23 Mo8 V1 Mo12 -98.6(3) . .
O43 Mo8 V1 Mo12 75.2(3) . .
O30 Mo8 V1 Mo12 -23.45(15) . .
O9 Mo8 V1 Mo6 107.4(2) . .
O33 Mo8 V1 Mo6 -136.7(2) . .
O63 Mo8 V1 Mo6 -5.8(2) . .
O23 Mo8 V1 Mo6 -158.0(3) . .
O43 Mo8 V1 Mo6 15.8(3) . .
O30 Mo8 V1 Mo6 -82.85(14) . .
O9 Mo8 V1 Mo9 -128.8(2) . .
O33 Mo8 V1 Mo9 -12.9(2) . .
O63 Mo8 V1 Mo9 118.0(2) . .
O23 Mo8 V1 Mo9 -34.3(3) . .
O43 Mo8 V1 Mo9 139.5(3) . .
O30 Mo8 V1 Mo9 40.91(14) . .
O45 Mo11 V2 O42 8.6(3) . .
O1 Mo11 V2 O42 -100.5(3) . .
O67 Mo11 V2 O42 118.8(3) . .
O57 Mo11 V2 O42 -92.3(4) . .
O66 Mo11 V2 O42 103.7(4) . .
O65 Mo11 V2 O42 178.3(3) . .
O45 Mo11 V2 O57 100.9(4) . .
O1 Mo11 V2 O57 -8.2(4) . .
O67 Mo11 V2 O57 -148.9(4) . .
O66 Mo11 V2 O57 -164.1(4) . .
O65 Mo11 V2 O57 -89.4(3) . .
O45 Mo11 V2 O66 -95.1(3) . .
O1 Mo11 V2 O66 155.8(4) . .
O67 Mo11 V2 O66 15.2(4) . .
O57 Mo11 V2 O66 164.1(4) . .
O65 Mo11 V2 O66 74.7(3) . .
O45 Mo11 V2 O74 126.7(3) . .
O1 Mo11 V2 O74 17.6(3) . .
O67 Mo11 V2 O74 -123.1(3) . .
O57 Mo11 V2 O74 25.8(3) . .
O66 Mo11 V2 O74 -138.2(3) . .
O65 Mo11 V2 O74 -63.6(2) . .
O45 Mo11 V2 O61 -158.6(3) . .
O1 Mo11 V2 O61 92.3(3) . .
O67 Mo11 V2 O61 -48.3(3) . .
O57 Mo11 V2 O61 100.6(3) . .
O66 Mo11 V2 O61 -63.5(3) . .
O65 Mo11 V2 O61 11.2(2) . .
O45 Mo11 V2 OW1 -88.9(3) . .
O1 Mo11 V2 OW1 162.0(4) . .
O67 Mo11 V2 OW1 21.4(4) . .
O57 Mo11 V2 OW1 170.3(4) . .
O66 Mo11 V2 OW1 6.2(4) . .
O65 Mo11 V2 OW1 80.9(3) . .
O45 Mo11 V2 Mo4 109.8(2) . .
O1 Mo11 V2 Mo4 0.7(2) . .
O67 Mo11 V2 Mo4 -139.9(2) . .
O57 Mo11 V2 Mo4 9.0(3) . .
O66 Mo11 V2 Mo4 -155.1(3) . .
O65 Mo11 V2 Mo4 -80.44(15) . .
O15 Mo4 V2 O42 -11.6(3) . .
O58 Mo4 V2 O42 98.7(3) . .
O7 Mo4 V2 O42 -120.8(4) . .
O57 Mo4 V2 O42 90.9(4) . .
O74 Mo4 V2 O42 -104.5(4) . .
O01 Mo4 V2 O42 -179.6(3) . .
O15 Mo4 V2 O57 -102.5(4) . .
O58 Mo4 V2 O57 7.8(4) . .
O7 Mo4 V2 O57 148.3(4) . .
O74 Mo4 V2 O57 164.6(4) . .
O01 Mo4 V2 O57 89.5(3) . .
O15 Mo4 V2 O66 -128.7(3) . .
O58 Mo4 V2 O66 -18.4(3) . .
O7 Mo4 V2 O66 122.0(3) . .
O57 Mo4 V2 O66 -26.3(3) . .
O74 Mo4 V2 O66 138.3(3) . .
O01 Mo4 V2 O66 63.2(2) . .
O15 Mo4 V2 O74 92.9(4) . .
O58 Mo4 V2 O74 -156.8(4) . .
O7 Mo4 V2 O74 -16.3(4) . .
O57 Mo4 V2 O74 -164.6(4) . .
O01 Mo4 V2 O74 -75.1(3) . .
O15 Mo4 V2 O61 156.4(3) . .
O58 Mo4 V2 O61 -93.3(3) . .
O7 Mo4 V2 O61 47.2(3) . .
O57 Mo4 V2 O61 -101.1(3) . .
O74 Mo4 V2 O61 63.5(3) . .
O01 Mo4 V2 O61 -11.6(2) . .
O15 Mo4 V2 OW1 86.9(4) . .
O58 Mo4 V2 OW1 -162.8(3) . .
O7 Mo4 V2 OW1 -22.4(4) . .
O57 Mo4 V2 OW1 -170.7(4) . .
O74 Mo4 V2 OW1 -6.1(4) . .
O01 Mo4 V2 OW1 -81.2(3) . .
O15 Mo4 V2 Mo11 -111.4(2) . .
O58 Mo4 V2 Mo11 -1.1(2) . .
O7 Mo4 V2 Mo11 139.4(3) . .
O57 Mo4 V2 Mo11 -8.9(3) . .
O74 Mo4 V2 Mo11 155.7(3) . .
O01 Mo4 V2 Mo11 80.56(14) . .
O45 Mo11 O1 Mo2 -131.1(8) . .
O67 Mo11 O1 Mo2 126.6(8) . .
O57 Mo11 O1 Mo2 -30.4(8) . .
O66 Mo11 O1 Mo2 12.2(13) . .
O65 Mo11 O1 Mo2 51.5(8) . .
V2 Mo11 O1 Mo2 -25.5(9) . .
O20 Mo2 O1 Mo11 134.5(8) . .
O33 Mo2 O1 Mo11 -123.4(8) . .
O56 Mo2 O1 Mo11 -45.0(12) . .
O58 Mo2 O1 Mo11 32.7(8) . .
O30 Mo2 O1 Mo11 -51.2(8) . .
O30 As1 O01 Mo4 -58.2(4) . .
O65 As1 O01 Mo4 62.2(4) . .
O31 As1 O01 Mo4 -177.9(3) . .
O30 As1 O01 Mo5 59.2(4) . .
O65 As1 O01 Mo5 179.7(3) . .
O31 As1 O01 Mo5 -60.4(4) . .
O30 As1 O01 Mo7 177.8(3) . .
O65 As1 O01 Mo7 -61.7(4) . .
O31 As1 O01 Mo7 58.2(4) . .
O15 Mo4 O01 As1 -151.4(11) . .
O58 Mo4 O01 As1 39.6(4) . .
O7 Mo4 O01 As1 138.4(4) . .
O57 Mo4 O01 As1 -46.1(4) . .
O74 Mo4 O01 As1 -122.7(4) . .
V2 Mo4 O01 As1 -83.0(3) . .
O15 Mo4 O01 Mo5 74.1(12) . .
O58 Mo4 O01 Mo5 -94.9(2) . .
O7 Mo4 O01 Mo5 3.9(2) . .
O57 Mo4 O01 Mo5 179.4(2) . .
O74 Mo4 O01 Mo5 102.7(2) . .
V2 Mo4 O01 Mo5 142.52(16) . .
O15 Mo4 O01 Mo7 -16.1(13) . .
O58 Mo4 O01 Mo7 174.9(2) . .
O7 Mo4 O01 Mo7 -86.4(3) . .
O57 Mo4 O01 Mo7 89.2(2) . .
O74 Mo4 O01 Mo7 12.5(2) . .
V2 Mo4 O01 Mo7 52.28(14) . .
O28 Mo5 O01 As1 179(85) . .
O70 Mo5 O01 As1 -43.0(4) . .
O69 Mo5 O01 As1 43.6(4) . .
O72 Mo5 O01 As1 135.1(4) . .
O7 Mo5 O01 As1 -135.3(4) . .
O28 Mo5 O01 Mo4 -49.3(18) . .
O70 Mo5 O01 Mo4 88.6(2) . .
O69 Mo5 O01 Mo4 175.2(2) . .
O72 Mo5 O01 Mo4 -93.3(2) . .
O7 Mo5 O01 Mo4 -3.7(2) . .
O28 Mo5 O01 Mo7 46.9(18) . .
O70 Mo5 O01 Mo7 -175.3(2) . .
O69 Mo5 O01 Mo7 -88.7(2) . .
O72 Mo5 O01 Mo7 2.9(2) . .
O7 Mo5 O01 Mo7 92.5(2) . .
O40 Mo7 O01 As1 153.7(11) . .
O68 Mo7 O01 As1 -41.9(4) . .
O72 Mo7 O01 As1 -138.2(4) . .
O61 Mo7 O01 As1 45.2(4) . .
O74 Mo7 O01 As1 122.8(4) . .
O40 Mo7 O01 Mo4 18.3(13) . .
O68 Mo7 O01 Mo4 -177.3(2) . .
O72 Mo7 O01 Mo4 86.5(3) . .
O61 Mo7 O01 Mo4 -90.2(2) . .
O74 Mo7 O01 Mo4 -12.5(2) . .
O40 Mo7 O01 Mo5 -71.2(12) . .
O68 Mo7 O01 Mo5 93.2(2) . .
O72 Mo7 O01 Mo5 -3.0(2) . .
O61 Mo7 O01 Mo5 -179.7(2) . .
O74 Mo7 O01 Mo5 -102.0(2) . .
O15 Mo4 O7 Mo5 -173.3(4) . .
O58 Mo4 O7 Mo5 80.7(4) . .
O57 Mo4 O7 Mo5 -16.4(9) . .
O74 Mo4 O7 Mo5 -76.3(4) . .
O01 Mo4 O7 Mo5 -5.6(3) . .
V2 Mo4 O7 Mo5 -66.1(5) . .
O28 Mo5 O7 Mo4 179.0(4) . .
O70 Mo5 O7 Mo4 -77.3(4) . .
O69 Mo5 O7 Mo4 2.6(9) . .
O72 Mo5 O7 Mo4 78.3(4) . .
O01 Mo5 O7 Mo4 5.6(3) . .
O10 V1 O23 Mo9 118.5(4) . .
O71 V1 O23 Mo9 -4.2(3) . .
O43 V1 O23 Mo9 -120.9(3) . .
O55 V1 O23 Mo9 -63.6(5) . .
Mo12 V1 O23 Mo9 -23.8(3) . .
Mo6 V1 O23 Mo9 -101.4(2) . .
Mo8 V1 O23 Mo9 -124.9(4) . .
O10 V1 O23 Mo8 -116.6(4) . .
O71 V1 O23 Mo8 120.7(3) . .
O43 V1 O23 Mo8 4.0(3) . .
O55 V1 O23 Mo8 61.3(5) . .
Mo12 V1 O23 Mo8 101.1(2) . .
Mo6 V1 O23 Mo8 23.6(3) . .
Mo9 V1 O23 Mo8 124.9(4) . .
O18 Mo9 O23 V1 -91.7(3) . .
O56 Mo9 O23 V1 164.7(3) . .
O70 Mo9 O23 V1 55.1(6) . .
O71 Mo9 O23 V1 4.0(2) . .
O30 Mo9 O23 V1 92.2(3) . .
O18 Mo9 O23 Mo8 157.1(4) . .
O56 Mo9 O23 Mo8 53.4(4) . .
O70 Mo9 O23 Mo8 -56.2(7) . .
O71 Mo9 O23 Mo8 -107.2(4) . .
O30 Mo9 O23 Mo8 -19.0(3) . .
V1 Mo9 O23 Mo8 -111.2(4) . .
O9 Mo8 O23 V1 93.2(3) . .
O33 Mo8 O23 V1 -163.6(3) . .
O63 Mo8 O23 V1 -54.7(6) . .
O43 Mo8 O23 V1 -3.9(3) . .
O30 Mo8 O23 V1 -92.2(3) . .
O9 Mo8 O23 Mo9 -155.7(4) . .
O33 Mo8 O23 Mo9 -52.5(4) . .
O63 Mo8 O23 Mo9 56.3(7) . .
O43 Mo8 O23 Mo9 107.2(4) . .
O30 Mo8 O23 Mo9 18.9(3) . .
V1 Mo8 O23 Mo9 111.1(4) . .
O65 As1 O30 Mo9 -177.5(3) . .
O01 As1 O30 Mo9 -54.4(4) . .
O31 As1 O30 Mo9 63.4(4) . .
O65 As1 O30 Mo2 -60.6(4) . .
O01 As1 O30 Mo2 62.6(4) . .
O31 As1 O30 Mo2 -179.7(3) . .
O65 As1 O30 Mo8 54.5(4) . .
O01 As1 O30 Mo8 177.7(3) . .
O31 As1 O30 Mo8 -64.5(4) . .
O18 Mo9 O30 As1 -150.0(16) . .
O56 Mo9 O30 As1 135.7(4) . .
O70 Mo9 O30 As1 38.1(4) . .
O23 Mo9 O30 As1 -124.7(4) . .
O71 Mo9 O30 As1 -48.6(4) . .
V1 Mo9 O30 As1 -84.9(3) . .
O18 Mo9 O30 Mo2 76.7(18) . .
O56 Mo9 O30 Mo2 2.5(2) . .
O70 Mo9 O30 Mo2 -95.2(2) . .
O23 Mo9 O30 Mo2 102.0(2) . .
O71 Mo9 O30 Mo2 178.2(2) . .
V1 Mo9 O30 Mo2 141.82(17) . .
O18 Mo9 O30 Mo8 -11.4(18) . .
O56 Mo9 O30 Mo8 -85.6(2) . .
O70 Mo9 O30 Mo8 176.8(3) . .
O23 Mo9 O30 Mo8 13.9(2) . .
O71 Mo9 O30 Mo8 90.1(2) . .
V1 Mo9 O30 Mo8 53.78(14) . .
O20 Mo2 O30 As1 166(2) . .
O33 Mo2 O30 As1 133.4(4) . .
O1 Mo2 O30 As1 42.0(4) . .
O56 Mo2 O30 As1 -135.3(4) . .
O58 Mo2 O30 As1 -43.8(4) . .
O20 Mo2 O30 Mo9 -61(2) . .
O33 Mo2 O30 Mo9 -93.7(2) . .
O1 Mo2 O30 Mo9 175.0(2) . .
O56 Mo2 O30 Mo9 -2.4(2) . .
O58 Mo2 O30 Mo9 89.1(2) . .
O20 Mo2 O30 Mo8 35(3) . .
O33 Mo2 O30 Mo8 2.3(2) . .
O1 Mo2 O30 Mo8 -89.0(2) . .
O56 Mo2 O30 Mo8 93.7(2) . .
O58 Mo2 O30 Mo8 -174.9(2) . .
O9 Mo8 O30 As1 154.7(13) . .
O33 Mo8 O30 As1 -134.8(4) . .
O63 Mo8 O30 As1 -37.2(4) . .
O23 Mo8 O30 As1 125.5(4) . .
O43 Mo8 O30 As1 48.9(4) . .
V1 Mo8 O30 As1 85.8(3) . .
O9 Mo8 O30 Mo9 15.4(15) . .
O33 Mo8 O30 Mo9 85.9(2) . .
O63 Mo8 O30 Mo9 -176.5(2) . .
O23 Mo8 O30 Mo9 -13.9(2) . .
O43 Mo8 O30 Mo9 -90.5(2) . .
V1 Mo8 O30 Mo9 -53.54(14) . .
O9 Mo8 O30 Mo2 -73.0(14) . .
O33 Mo8 O30 Mo2 -2.5(2) . .
O63 Mo8 O30 Mo2 95.1(2) . .
O23 Mo8 O30 Mo2 -102.2(2) . .
O43 Mo8 O30 Mo2 -178.8(2) . .
V1 Mo8 O30 Mo2 -141.86(17) . .
O30 As1 O31 Mo6 63.3(4) . .
O65 As1 O31 Mo6 -55.8(4) . .
O01 As1 O31 Mo6 -178.5(3) . .
O30 As1 O31 Mo12 -62.5(4) . .
O65 As1 O31 Mo12 178.4(3) . .
O01 As1 O31 Mo12 55.7(4) . .
O30 As1 O31 Mo1 -179.7(3) . .
O65 As1 O31 Mo1 61.2(4) . .
O01 As1 O31 Mo1 -61.5(4) . .
O16 Mo6 O31 As1 -157.2(13) . .
O46 Mo6 O31 As1 39.3(4) . .
O54 Mo6 O31 As1 136.8(4) . .
O43 Mo6 O31 As1 -47.5(4) . .
O55 Mo6 O31 As1 -125.2(4) . .
V1 Mo6 O31 As1 -84.4(3) . .
O16 Mo6 O31 Mo12 -20.2(15) . .
O46 Mo6 O31 Mo12 176.4(2) . .
O54 Mo6 O31 Mo12 -86.1(3) . .
O43 Mo6 O31 Mo12 89.5(2) . .
O55 Mo6 O31 Mo12 11.9(2) . .
V1 Mo6 O31 Mo12 52.63(14) . .
O16 Mo6 O31 Mo1 69.7(14) . .
O46 Mo6 O31 Mo1 -93.8(2) . .
O54 Mo6 O31 Mo1 3.7(2) . .
O43 Mo6 O31 Mo1 179.4(2) . .
O55 Mo6 O31 Mo1 101.7(2) . .
V1 Mo6 O31 Mo1 142.45(17) . .
O25 Mo12 O31 As1 163.1(10) . .
O69 Mo12 O31 As1 -39.3(4) . .
O50 Mo12 O31 As1 -136.5(4) . .
O71 Mo12 O31 As1 47.9(4) . .
O55 Mo12 O31 As1 125.1(4) . .
V1 Mo12 O31 As1 84.2(3) . .
O25 Mo12 O31 Mo6 26.2(12) . .
O69 Mo12 O31 Mo6 -176.2(2) . .
O50 Mo12 O31 Mo6 86.6(2) . .
O71 Mo12 O31 Mo6 -89.0(2) . .
O55 Mo12 O31 Mo6 -11.8(2) . .
V1 Mo12 O31 Mo6 -52.73(14) . .
O25 Mo12 O31 Mo1 -63.7(12) . .
O69 Mo12 O31 Mo1 93.9(2) . .
O50 Mo12 O31 Mo1 -3.3(2) . .
O71 Mo12 O31 Mo1 -178.9(2) . .
O55 Mo12 O31 Mo1 -101.6(2) . .
V1 Mo12 O31 Mo1 -142.59(17) . .
O53 Mo1 O31 As1 -171.3(13) . .
O60 Mo1 O31 As1 -43.9(4) . .
O68 Mo1 O31 As1 44.5(4) . .
O50 Mo1 O31 As1 135.2(4) . .
O54 Mo1 O31 As1 -135.3(4) . .
O53 Mo1 O31 Mo6 -39.6(15) . .
O60 Mo1 O31 Mo6 87.8(2) . .
O68 Mo1 O31 Mo6 176.2(2) . .
O50 Mo1 O31 Mo6 -93.1(2) . .
O54 Mo1 O31 Mo6 -3.5(2) . .
O53 Mo1 O31 Mo12 56.7(15) . .
O60 Mo1 O31 Mo12 -175.9(2) . .
O68 Mo1 O31 Mo12 -87.5(2) . .
O50 Mo1 O31 Mo12 3.2(2) . .
O54 Mo1 O31 Mo12 92.7(2) . .
O9 Mo8 O33 Mo2 173.3(4) . .
O63 Mo8 O33 Mo2 -81.2(4) . .
O23 Mo8 O33 Mo2 71.0(4) . .
O43 Mo8 O33 Mo2 13.0(9) . .
O30 Mo8 O33 Mo2 3.8(3) . .
V1 Mo8 O33 Mo2 58.0(5) . .
O20 Mo2 O33 Mo8 180.0(4) . .
O1 Mo2 O33 Mo8 79.4(4) . .
O56 Mo2 O33 Mo8 -76.7(4) . .
O58 Mo2 O33 Mo8 2.9(9) . .
O30 Mo2 O33 Mo8 -3.8(3) . .
O57 V2 O42 Cu3 -13.9(15) . .
O66 V2 O42 Cu3 67.2(15) . .
O74 V2 O42 Cu3 -95.2(15) . .
O61 V2 O42 Cu3 164.5(9) . .
OW1 V2 O42 Cu3 166.5(15) . .
Mo11 V2 O42 Cu3 25.5(15) . .
Mo4 V2 O42 Cu3 -53.4(15) . .
N7 Cu3 O42 V2 22.6(15) . .
N6 Cu3 O42 V2 -157.4(15) . .
O10 V1 O43 Mo6 -98.9(4) . .
O71 V1 O43 Mo6 76.8(3) . .
O23 V1 O43 Mo6 151.1(3) . .
O55 V1 O43 Mo6 2.7(3) . .
Mo12 V1 O43 Mo6 37.6(3) . .
Mo9 V1 O43 Mo6 116.8(2) . .
Mo8 V1 O43 Mo6 155.1(4) . .
O10 V1 O43 Mo8 106.0(4) . .
O71 V1 O43 Mo8 -78.3(3) . .
O23 V1 O43 Mo8 -4.1(3) . .
O55 V1 O43 Mo8 -152.4(3) . .
Mo12 V1 O43 Mo8 -117.5(2) . .
Mo6 V1 O43 Mo8 -155.1(4) . .
Mo9 V1 O43 Mo8 -38.4(3) . .
O16 Mo6 O43 V1 95.8(3) . .
O46 Mo6 O43 V1 -161.0(3) . .
O54 Mo6 O43 V1 -62.4(8) . .
O55 Mo6 O43 V1 -2.7(3) . .
O31 Mo6 O43 V1 -73.9(3) . .
O16 Mo6 O43 Mo8 -128.4(6) . .
O46 Mo6 O43 Mo8 -25.1(6) . .
O54 Mo6 O43 Mo8 73.4(10) . .
O55 Mo6 O43 Mo8 133.1(6) . .
O31 Mo6 O43 Mo8 62.0(6) . .
V1 Mo6 O43 Mo8 135.9(7) . .
O9 Mo8 O43 V1 -95.3(3) . .
O33 Mo8 O43 V1 65.2(7) . .
O63 Mo8 O43 V1 161.6(3) . .
O23 Mo8 O43 V1 4.0(3) . .
O30 Mo8 O43 V1 74.1(3) . .
O9 Mo8 O43 Mo6 128.6(6) . .
O33 Mo8 O43 Mo6 -70.8(9) . .
O63 Mo8 O43 Mo6 25.5(6) . .
O23 Mo8 O43 Mo6 -132.1(6) . .
O30 Mo8 O43 Mo6 -61.9(6) . .
V1 Mo8 O43 Mo6 -136.0(7) . .
O1 Mo11 O45 Cu1 -31(3) . 4_575
O67 Mo11 O45 Cu1 68(3) . 4_575
O57 Mo11 O45 Cu1 -119(3) . 4_575
O66 Mo11 O45 Cu1 164(3) . 4_575
O65 Mo11 O45 Cu1 135(2) . 4_575
V2 Mo11 O45 Cu1 -156(3) . 4_575
O16 Mo6 O46 Mo3 129.2(8) . .
O54 Mo6 O46 Mo3 -127.5(8) . .
O43 Mo6 O46 Mo3 31.1(8) . .
O55 Mo6 O46 Mo3 -20.6(12) . .
O31 Mo6 O46 Mo3 -54.0(8) . .
V1 Mo6 O46 Mo3 17.7(9) . .
O52 Mo3 O46 Mo6 -133.6(8) . .
O63 Mo3 O46 Mo6 -30.4(8) . .
O47 Mo3 O46 Mo6 126.7(8) . .
O67 Mo3 O46 Mo6 48.1(12) . .
O65 Mo3 O46 Mo6 54.2(8) . .
O26 Mo10 O47 Mo3 -175.0(4) . .
O60 Mo10 O47 Mo3 79.9(4) . .
O61 Mo10 O47 Mo3 -13.6(8) . .
O66 Mo10 O47 Mo3 -75.4(4) . .
O65 Mo10 O47 Mo3 -6.0(3) . .
O52 Mo3 O47 Mo10 -178.9(4) . .
O46 Mo3 O47 Mo10 -77.7(4) . .
O63 Mo3 O47 Mo10 4.6(9) . .
O67 Mo3 O47 Mo10 79.7(4) . .
O65 Mo3 O47 Mo10 6.1(3) . .
O25 Mo12 O50 Mo1 173.3(4) . .
O69 Mo12 O50 Mo1 -81.2(4) . .
O71 Mo12 O50 Mo1 16.3(9) . .
O55 Mo12 O50 Mo1 73.5(4) . .
O31 Mo12 O50 Mo1 5.0(3) . .
V1 Mo12 O50 Mo1 60.2(5) . .
O53 Mo1 O50 Mo12 -176.3(4) . .
O60 Mo1 O50 Mo12 -2.7(9) . .
O68 Mo1 O50 Mo12 79.3(4) . .
O54 Mo1 O50 Mo12 -77.7(4) . .
O31 Mo1 O50 Mo12 -5.0(3) . .
O46 Mo3 O52 Cu2 175.2(6) . .
O63 Mo3 O52 Cu2 86.6(7) . .
O47 Mo3 O52 Cu2 -92.0(6) . .
O67 Mo3 O52 Cu2 -5.4(7) . .
O65 Mo3 O52 Cu2 -61(2) . .
N4 Cu2 O52 Mo3 -83.8(7) . .
N10 Cu2 O52 Mo3 96.9(7) . .
O16 Mo6 O54 Mo1 -175.3(4) . .
O46 Mo6 O54 Mo1 79.4(4) . .
O43 Mo6 O54 Mo1 -17.3(9) . .
O55 Mo6 O54 Mo1 -74.5(4) . .
O31 Mo6 O54 Mo1 -5.5(3) . .
V1 Mo6 O54 Mo1 -61.6(4) . .
O53 Mo1 O54 Mo6 179.2(4) . .
O60 Mo1 O54 Mo6 -78.5(4) . .
O68 Mo1 O54 Mo6 4.8(9) . .
O50 Mo1 O54 Mo6 78.0(4) . .
O31 Mo1 O54 Mo6 5.5(3) . .
O10 V1 O55 Mo6 117.7(4) . .
O71 V1 O55 Mo6 -119.6(3) . .
O43 V1 O55 Mo6 -2.7(3) . .
O23 V1 O55 Mo6 -60.3(5) . .
Mo12 V1 O55 Mo6 -123.2(4) . .
Mo9 V1 O55 Mo6 -100.0(2) . .
Mo8 V1 O55 Mo6 -21.8(3) . .
O10 V1 O55 Mo12 -119.0(4) . .
O71 V1 O55 Mo12 3.7(3) . .
O43 V1 O55 Mo12 120.5(3) . .
O23 V1 O55 Mo12 62.9(5) . .
Mo6 V1 O55 Mo12 123.2(4) . .
Mo9 V1 O55 Mo12 23.2(3) . .
Mo8 V1 O55 Mo12 101.4(2) . .
O16 Mo6 O55 V1 -94.0(3) . .
O46 Mo6 O55 V1 56.3(6) . .
O54 Mo6 O55 V1 164.2(3) . .
O43 Mo6 O55 V1 2.6(3) . .
O31 Mo6 O55 V1 91.9(3) . .
O16 Mo6 O55 Mo12 158.3(3) . .
O46 Mo6 O55 Mo12 -51.5(7) . .
O54 Mo6 O55 Mo12 56.4(4) . .
O43 Mo6 O55 Mo12 -105.2(4) . .
O31 Mo6 O55 Mo12 -15.9(3) . .
V1 Mo6 O55 Mo12 -107.8(4) . .
O25 Mo12 O55 V1 95.8(3) . .
O69 Mo12 O55 V1 -55.6(6) . .
O50 Mo12 O55 V1 -163.8(3) . .
O71 Mo12 O55 V1 -3.5(2) . .
O31 Mo12 O55 V1 -92.4(3) . .
O25 Mo12 O55 Mo6 -155.9(3) . .
O69 Mo12 O55 Mo6 52.6(7) . .
O50 Mo12 O55 Mo6 -55.6(3) . .
O71 Mo12 O55 Mo6 104.8(4) . .
O31 Mo12 O55 Mo6 15.9(3) . .
V1 Mo12 O55 Mo6 108.2(4) . .
O18 Mo9 O56 Mo2 -174.9(4) . .
O70 Mo9 O56 Mo2 80.7(4) . .
O23 Mo9 O56 Mo2 -71.8(4) . .
O71 Mo9 O56 Mo2 -15.0(9) . .
O30 Mo9 O56 Mo2 -3.7(3) . .
V1 Mo9 O56 Mo2 -59.4(4) . .
O20 Mo2 O56 Mo9 177.7(4) . .
O33 Mo2 O56 Mo9 76.3(4) . .
O1 Mo2 O56 Mo9 -2.7(9) . .
O58 Mo2 O56 Mo9 -79.5(4) . .
O30 Mo2 O56 Mo9 3.7(3) . .
O42 V2 O57 Mo11 96.1(3) . .
O66 V2 O57 Mo11 -10.5(3) . .
O74 V2 O57 Mo11 -155.9(3) . .
O61 V2 O57 Mo11 -83.3(3) . .
OW1 V2 O57 Mo11 -88(2) . .
Mo4 V2 O57 Mo11 -166.0(4) . .
O42 V2 O57 Mo4 -97.9(3) . .
O66 V2 O57 Mo4 155.5(3) . .
O74 V2 O57 Mo4 10.1(3) . .
O61 V2 O57 Mo4 82.6(3) . .
OW1 V2 O57 Mo4 78(2) . .
Mo11 V2 O57 Mo4 166.0(4) . .
O45 Mo11 O57 V2 -84.9(3) . .
O1 Mo11 O57 V2 173.1(3) . .
O67 Mo11 O57 V2 75.9(7) . .
O66 Mo11 O57 V2 10.4(3) . .
O65 Mo11 O57 V2 84.5(3) . .
O45 Mo11 O57 Mo4 120.8(6) . .
O1 Mo11 O57 Mo4 18.8(6) . .
O67 Mo11 O57 Mo4 -78.3(9) . .
O66 Mo11 O57 Mo4 -143.8(6) . .
O65 Mo11 O57 Mo4 -69.7(6) . .
V2 Mo11 O57 Mo4 -154.3(8) . .
O15 Mo4 O57 V2 83.3(3) . .
O58 Mo4 O57 V2 -173.3(3) . .
O7 Mo4 O57 V2 -73.5(7) . .
O74 Mo4 O57 V2 -10.0(3) . .
O01 Mo4 O57 V2 -84.1(3) . .
O15 Mo4 O57 Mo11 -122.5(6) . .
O58 Mo4 O57 Mo11 -19.1(6) . .
O7 Mo4 O57 Mo11 80.7(9) . .
O74 Mo4 O57 Mo11 144.2(6) . .
O01 Mo4 O57 Mo11 70.1(6) . .
V2 Mo4 O57 Mo11 154.2(8) . .
O15 Mo4 O58 Mo2 132.3(8) . .
O7 Mo4 O58 Mo2 -124.9(8) . .
O57 Mo4 O58 Mo2 31.1(8) . .
O74 Mo4 O58 Mo2 -8.6(13) . .
O01 Mo4 O58 Mo2 -50.2(8) . .
V2 Mo4 O58 Mo2 26.4(9) . .
O20 Mo2 O58 Mo4 -132.9(8) . .
O33 Mo2 O58 Mo4 44.2(12) . .
O1 Mo2 O58 Mo4 -33.2(8) . .
O56 Mo2 O58 Mo4 123.1(8) . .
O30 Mo2 O58 Mo4 50.6(8) . .
O26 Mo10 O60 Mo1 125.4(7) . .
O47 Mo10 O60 Mo1 -129.5(7) . .
O61 Mo10 O60 Mo1 23.9(7) . .
O66 Mo10 O60 Mo1 -22.6(11) . .
O65 Mo10 O60 Mo1 -56.4(7) . .
O53 Mo1 O60 Mo10 -132.0(7) . .
O68 Mo1 O60 Mo10 -27.9(7) . .
O50 Mo1 O60 Mo10 54.4(11) . .
O54 Mo1 O60 Mo10 128.2(7) . .
O31 Mo1 O60 Mo10 56.5(7) . .
O40 Mo7 O61 Mo10 115.6(6) . .
O68 Mo7 O61 Mo10 11.8(6) . .
O72 Mo7 O61 Mo10 -83.7(8) . .
O74 Mo7 O61 Mo10 -150.0(6) . .
O01 Mo7 O61 Mo10 -76.6(6) . .
O40 Mo7 O61 V2 -85.8(3) . .
O68 Mo7 O61 V2 170.5(3) . .
O72 Mo7 O61 V2 74.9(6) . .
O74 Mo7 O61 V2 8.6(2) . .
O01 Mo7 O61 V2 82.0(2) . .
O26 Mo10 O61 Mo7 -114.3(6) . .
O47 Mo10 O61 Mo7 84.2(8) . .
O60 Mo10 O61 Mo7 -11.5(6) . .
O66 Mo10 O61 Mo7 149.5(6) . .
O65 Mo10 O61 Mo7 76.8(6) . .
O26 Mo10 O61 V2 87.0(3) . .
O47 Mo10 O61 V2 -74.5(6) . .
O60 Mo10 O61 V2 -170.2(3) . .
O66 Mo10 O61 V2 -9.3(2) . .
O65 Mo10 O61 V2 -82.0(2) . .
O42 V2 O61 Mo7 97.5(9) . .
O57 V2 O61 Mo7 -84.1(3) . .
O66 V2 O61 Mo7 -159.4(3) . .
O74 V2 O61 Mo7 -8.9(3) . .
OW1 V2 O61 Mo7 95.4(3) . .
Mo11 V2 O61 Mo7 -122.4(2) . .
Mo4 V2 O61 Mo7 -45.8(2) . .
O42 V2 O61 Mo10 -93.6(9) . .
O57 V2 O61 Mo10 84.8(3) . .
O66 V2 O61 Mo10 9.5(2) . .
O74 V2 O61 Mo10 160.0(3) . .
OW1 V2 O61 Mo10 -95.7(3) . .
Mo11 V2 O61 Mo10 46.5(2) . .
Mo4 V2 O61 Mo10 123.1(2) . .
O9 Mo8 O63 Mo3 -130.8(8) . .
O33 Mo8 O63 Mo3 124.8(8) . .
O23 Mo8 O63 Mo3 16.8(11) . .
O43 Mo8 O63 Mo3 -31.9(8) . .
O30 Mo8 O63 Mo3 51.5(8) . .
V1 Mo8 O63 Mo3 -19.1(9) . .
O52 Mo3 O63 Mo8 131.3(8) . .
O46 Mo3 O63 Mo8 31.0(8) . .
O47 Mo3 O63 Mo8 -52.3(12) . .
O67 Mo3 O63 Mo8 -126.5(8) . .
O65 Mo3 O63 Mo8 -53.7(8) . .
O30 As1 O65 Mo11 58.4(4) . .
O01 As1 O65 Mo11 -62.0(4) . .
O31 As1 O65 Mo11 178.7(3) . .
O30 As1 O65 Mo3 -61.4(4) . .
O01 As1 O65 Mo3 178.3(3) . .
O31 As1 O65 Mo3 59.0(4) . .
O30 As1 O65 Mo10 -177.9(3) . .
O01 As1 O65 Mo10 61.7(4) . .
O31 As1 O65 Mo10 -57.6(4) . .
O45 Mo11 O65 As1 153.1(12) . .
O1 Mo11 O65 As1 -40.4(4) . .
O67 Mo11 O65 As1 -137.8(4) . .
O57 Mo11 O65 As1 45.7(4) . .
O66 Mo11 O65 As1 123.1(4) . .
V2 Mo11 O65 As1 83.0(3) . .
O45 Mo11 O65 Mo3 -71.5(14) . .
O1 Mo11 O65 Mo3 95.0(2) . .
O67 Mo11 O65 Mo3 -2.4(2) . .
O57 Mo11 O65 Mo3 -178.9(2) . .
O66 Mo11 O65 Mo3 -101.5(2) . .
V2 Mo11 O65 Mo3 -141.60(17) . .
O45 Mo11 O65 Mo10 18.3(14) . .
O1 Mo11 O65 Mo10 -175.2(2) . .
O67 Mo11 O65 Mo10 87.4(2) . .
O57 Mo11 O65 Mo10 -89.1(2) . .
O66 Mo11 O65 Mo10 -11.7(2) . .
V2 Mo11 O65 Mo10 -51.81(14) . .
O52 Mo3 O65 As1 -166.8(16) . .
O46 Mo3 O65 As1 -41.8(4) . .
O63 Mo3 O65 As1 44.8(4) . .
O47 Mo3 O65 As1 -134.6(4) . .
O67 Mo3 O65 As1 135.7(4) . .
O52 Mo3 O65 Mo11 59.7(18) . .
O46 Mo3 O65 Mo11 -175.3(2) . .
O63 Mo3 O65 Mo11 -88.6(2) . .
O47 Mo3 O65 Mo11 92.0(2) . .
O67 Mo3 O65 Mo11 2.3(2) . .
O52 Mo3 O65 Mo10 -36.2(18) . .
O46 Mo3 O65 Mo10 88.9(2) . .
O63 Mo3 O65 Mo10 175.5(2) . .
O47 Mo3 O65 Mo10 -3.9(2) . .
O67 Mo3 O65 Mo10 -93.6(2) . .
O26 Mo10 O65 As1 -148.0(12) . .
O47 Mo10 O65 As1 137.9(4) . .
O60 Mo10 O65 As1 41.2(4) . .
O61 Mo10 O65 As1 -45.6(4) . .
O66 Mo10 O65 As1 -123.9(4) . .
O26 Mo10 O65 Mo11 -12.4(14) . .
O47 Mo10 O65 Mo11 -86.4(2) . .
O60 Mo10 O65 Mo11 176.9(2) . .
O61 Mo10 O65 Mo11 90.1(2) . .
O66 Mo10 O65 Mo11 11.8(2) . .
O26 Mo10 O65 Mo3 78.2(13) . .
O47 Mo10 O65 Mo3 4.2(2) . .
O60 Mo10 O65 Mo3 -92.5(2) . .
O61 Mo10 O65 Mo3 -179.3(2) . .
O66 Mo10 O65 Mo3 102.4(2) . .
O42 V2 O66 Mo11 -87.9(3) . .
O57 V2 O66 Mo11 10.1(3) . .
O74 V2 O66 Mo11 66.8(4) . .
O61 V2 O66 Mo11 112.4(3) . .
OW1 V2 O66 Mo11 -176.0(2) . .
Mo4 V2 O66 Mo11 26.5(3) . .
O42 V2 O66 Mo10 150.6(3) . .
O57 V2 O66 Mo10 -111.5(3) . .
O74 V2 O66 Mo10 -54.8(4) . .
O61 V2 O66 Mo10 -9.2(2) . .
OW1 V2 O66 Mo10 62.4(3) . .
Mo11 V2 O66 Mo10 -121.6(4) . .
Mo4 V2 O66 Mo10 -95.1(2) . .
O45 Mo11 O66 V2 90.0(3) . .
O1 Mo11 O66 V2 -54.0(7) . .
O67 Mo11 O66 V2 -168.9(3) . .
O57 Mo11 O66 V2 -9.8(2) . .
O65 Mo11 O66 V2 -95.5(3) . .
O45 Mo11 O66 Mo10 -159.1(3) . .
O1 Mo11 O66 Mo10 56.9(7) . .
O67 Mo11 O66 Mo10 -58.0(3) . .
O57 Mo11 O66 Mo10 101.1(3) . .
O65 Mo11 O66 Mo10 15.4(3) . .
V2 Mo11 O66 Mo10 110.9(4) . .
O26 Mo10 O66 V2 -90.8(3) . .
O47 Mo10 O66 V2 165.5(3) . .
O60 Mo10 O66 V2 57.8(6) . .
O61 Mo10 O66 V2 9.5(2) . .
O65 Mo10 O66 V2 93.8(3) . .
O26 Mo10 O66 Mo11 160.4(3) . .
O47 Mo10 O66 Mo11 56.7(3) . .
O60 Mo10 O66 Mo11 -51.0(7) . .
O61 Mo10 O66 Mo11 -99.3(3) . .
O65 Mo10 O66 Mo11 -15.0(3) . .
O45 Mo11 O67 Mo3 173.0(3) . .
O1 Mo11 O67 Mo3 -82.8(4) . .
O57 Mo11 O67 Mo3 12.1(8) . .
O66 Mo11 O67 Mo3 74.2(4) . .
O65 Mo11 O67 Mo3 3.3(3) . .
V2 Mo11 O67 Mo3 64.6(4) . .
O52 Mo3 O67 Mo11 -175.3(4) . .
O46 Mo3 O67 Mo11 3.0(8) . .
O63 Mo3 O67 Mo11 80.9(4) . .
O47 Mo3 O67 Mo11 -76.9(3) . .
O65 Mo3 O67 Mo11 -3.3(3) . .
O40 Mo7 O68 Mo1 -127.7(7) . .
O72 Mo7 O68 Mo1 128.4(7) . .
O61 Mo7 O68 Mo1 -24.7(7) . .
O74 Mo7 O68 Mo1 20.1(11) . .
O01 Mo7 O68 Mo1 55.8(7) . .
O53 Mo1 O68 Mo7 130.5(7) . .
O60 Mo1 O68 Mo7 28.4(7) . .
O50 Mo1 O68 Mo7 -127.4(7) . .
O54 Mo1 O68 Mo7 -55.2(11) . .
O31 Mo1 O68 Mo7 -55.9(7) . .
O25 Mo12 O69 Mo5 -133.8(8) . .
O50 Mo12 O69 Mo5 124.3(8) . .
O71 Mo12 O69 Mo5 -33.0(8) . .
O55 Mo12 O69 Mo5 17.1(12) . .
O31 Mo12 O69 Mo5 51.3(8) . .
V1 Mo12 O69 Mo5 -21.2(9) . .
O28 Mo5 O69 Mo12 134.5(8) . .
O70 Mo5 O69 Mo12 31.7(8) . .
O72 Mo5 O69 Mo12 -123.8(8) . .
O7 Mo5 O69 Mo12 -49.1(12) . .
O01 Mo5 O69 Mo12 -52.0(8) . .
O18 Mo9 O70 Mo5 127.2(9) . .
O56 Mo9 O70 Mo5 -128.4(9) . .
O23 Mo9 O70 Mo5 -19.5(13) . .
O71 Mo9 O70 Mo5 29.3(9) . .
O30 Mo9 O70 Mo5 -54.1(9) . .
V1 Mo9 O70 Mo5 16.8(10) . .
O28 Mo5 O70 Mo9 -130.7(9) . .
O69 Mo5 O70 Mo9 -29.0(9) . .
O72 Mo5 O70 Mo9 51.4(12) . .
O7 Mo5 O70 Mo9 128.1(9) . .
O01 Mo5 O70 Mo9 55.6(9) . .
O10 V1 O71 Mo12 98.6(4) . .
O43 V1 O71 Mo12 -77.1(3) . .
O23 V1 O71 Mo12 -151.4(3) . .
O55 V1 O71 Mo12 -3.7(3) . .
Mo6 V1 O71 Mo12 -38.5(3) . .
Mo9 V1 O71 Mo12 -155.6(4) . .
Mo8 V1 O71 Mo12 -117.0(2) . .
O10 V1 O71 Mo9 -105.8(4) . .
O43 V1 O71 Mo9 78.6(3) . .
O23 V1 O71 Mo9 4.2(3) . .
O55 V1 O71 Mo9 151.9(3) . .
Mo12 V1 O71 Mo9 155.6(4) . .
Mo6 V1 O71 Mo9 117.1(2) . .
Mo8 V1 O71 Mo9 38.6(2) . .
O25 Mo12 O71 V1 -93.3(3) . .
O69 Mo12 O71 V1 163.0(3) . .
O50 Mo12 O71 V1 63.6(8) . .
O55 Mo12 O71 V1 3.7(3) . .
O31 Mo12 O71 V1 74.6(3) . .
O25 Mo12 O71 Mo9 129.2(5) . .
O69 Mo12 O71 Mo9 25.4(5) . .
O50 Mo12 O71 Mo9 -73.9(9) . .
O55 Mo12 O71 Mo9 -133.8(6) . .
O31 Mo12 O71 Mo9 -63.0(5) . .
V1 Mo12 O71 Mo9 -137.5(7) . .
O18 Mo9 O71 V1 96.0(3) . .
O56 Mo9 O71 V1 -64.1(8) . .
O70 Mo9 O71 V1 -161.8(3) . .
O23 Mo9 O71 V1 -4.1(3) . .
O30 Mo9 O71 V1 -75.1(3) . .
O18 Mo9 O71 Mo12 -126.4(5) . .
O56 Mo9 O71 Mo12 73.5(9) . .
O70 Mo9 O71 Mo12 -24.2(5) . .
O23 Mo9 O71 Mo12 133.4(6) . .
O30 Mo9 O71 Mo12 62.5(5) . .
V1 Mo9 O71 Mo12 137.6(7) . .
O40 Mo7 O72 Mo5 172.5(4) . .
O68 Mo7 O72 Mo5 -81.8(4) . .
O61 Mo7 O72 Mo5 11.7(8) . .
O74 Mo7 O72 Mo5 74.2(4) . .
O01 Mo7 O72 Mo5 4.4(3) . .
O28 Mo5 O72 Mo7 -178.0(4) . .
O70 Mo5 O72 Mo7 -0.1(9) . .
O69 Mo5 O72 Mo7 79.6(4) . .
O7 Mo5 O72 Mo7 -78.0(4) . .
O01 Mo5 O72 Mo7 -4.5(3) . .
O42 V2 O74 Mo4 88.0(3) . .
O57 V2 O74 Mo4 -9.8(3) . .
O66 V2 O74 Mo4 -66.5(4) . .
O61 V2 O74 Mo4 -112.2(3) . .
OW1 V2 O74 Mo4 176.0(2) . .
Mo11 V2 O74 Mo4 -25.9(3) . .
O42 V2 O74 Mo7 -151.4(3) . .
O57 V2 O74 Mo7 110.9(3) . .
O66 V2 O74 Mo7 54.1(5) . .
O61 V2 O74 Mo7 8.4(2) . .
OW1 V2 O74 Mo7 -63.4(3) . .
Mo11 V2 O74 Mo7 94.7(2) . .
Mo4 V2 O74 Mo7 120.6(4) . .
O15 Mo4 O74 V2 -91.3(3) . .
O58 Mo4 O74 V2 50.7(7) . .
O7 Mo4 O74 V2 167.9(3) . .
O57 Mo4 O74 V2 9.4(2) . .
O01 Mo4 O74 V2 94.8(3) . .
O15 Mo4 O74 Mo7 157.8(3) . .
O58 Mo4 O74 Mo7 -60.2(7) . .
O7 Mo4 O74 Mo7 57.0(3) . .
O57 Mo4 O74 Mo7 -101.5(3) . .
O01 Mo4 O74 Mo7 -16.0(3) . .
V2 Mo4 O74 Mo7 -110.9(4) . .
O40 Mo7 O74 V2 93.2(3) . .
O68 Mo7 O74 V2 -55.4(7) . .
O72 Mo7 O74 V2 -164.3(3) . .
O61 Mo7 O74 V2 -8.8(2) . .
O01 Mo7 O74 V2 -93.3(3) . .
O40 Mo7 O74 Mo4 -157.7(3) . .
O68 Mo7 O74 Mo4 53.8(7) . .
O72 Mo7 O74 Mo4 -55.1(3) . .
O61 Mo7 O74 Mo4 100.4(3) . .
O01 Mo7 O74 Mo4 15.9(3) . .
N2 Cu5 N1 C19 170.7(17) . .
N2 Cu5 N1 C5 -11(3) . .
N1 Cu5 N2 C8 173.1(18) . .
N1 Cu5 N2 C12 -8(3) . .
N5 Cu4 N3 C35 177.3(17) . .
N5 Cu4 N3 C29 -3(2) . .
N10 Cu2 N4 C11 158.9(16) . 3_575
O52 Cu2 N4 C11 -17.6(9) . 3_575
N10 Cu2 N4 C34 -26(2) . 3_575
O52 Cu2 N4 C34 157.5(8) . 3_575
N3 Cu4 N5 C47 180(100) . .
N3 Cu4 N5 C43 0(2) . .
N7 Cu3 N6 C50 -18.1(15) . .
O42 Cu3 N6 C50 161.7(8) . .
N7 Cu3 N6 C26 165.0(9) . .
O42 Cu3 N6 C26 -15.1(8) . .
N6 Cu3 N7 C49 174.6(9) . .
O42 Cu3 N7 C49 -5.3(8) . .
N6 Cu3 N7 C24 -8.4(16) . .
O42 Cu3 N7 C24 171.7(8) . .
N9 Cu1 N8 C32 -159.8(17) . .
O45 Cu1 N8 C32 6.3(9) 4_676 .
N9 Cu1 N8 C14 23(3) . .
O45 Cu1 N8 C14 -170.4(9) 4_676 .
N8 Cu1 N9 C15 163.7(18) . .
O45 Cu1 N9 C15 -2.4(8) 4_676 .
N8 Cu1 N9 C36 -22(2) . .
O45 Cu1 N9 C36 171.6(8) 4_676 .
N4 Cu2 N10 C38 -162.8(16) . .
O52 Cu2 N10 C38 13.6(8) . .
N4 Cu2 N10 C48 19(2) . .
O52 Cu2 N10 C48 -164.7(8) . .
C19 N1 C5 C6 -3(2) . .
Cu5 N1 C5 C6 179.3(13) . .
N1 C5 C6 C7 4(3) . .
C5 C6 C7 C4 -3(2) . .
C5 C6 C7 C7 179.3(15) . 3_475
C19 C4 C7 C6 1.3(19) . .
C19 C4 C7 C7 179.4(13) . 3_475
C12 N2 C8 C13 -1(2) . .
Cu5 N2 C8 C13 178.7(10) . .
C33 C3 C9 C14 -0.2(17) . .
C39 C3 C9 C14 -177.4(11) . .
C8 N2 C12 C10 -2(2) . .
Cu5 N2 C12 C10 179.0(12) . .
C22 C10 C12 N2 4(2) . .
N2 C8 C13 C22 0(2) . .
C3 C9 C14 N8 0(2) . .
C32 N8 C14 C9 -1.4(18) . .
Cu1 N8 C14 C9 175.6(10) . .
C36 N9 C15 C44 2.8(14) . .
Cu1 N9 C15 C44 177.0(7) . .
C5 N1 C19 C4 1.1(18) . .
Cu5 N1 C19 C4 179.2(9) . .
C7 C4 C19 N1 -1(2) . .
N4 C11 C20 C39 0.7(17) 3_575 .
C12 C10 C22 C13 -4.0(19) . .
C12 C10 C22 C22 178.1(14) . 3_465
C8 C13 C22 C10 1.8(19) . .
C8 C13 C22 C22 179.7(13) . 3_465
C49 N7 C24 C28 -1.2(15) . .
Cu3 N7 C24 C28 -178.3(8) . .
C50 N6 C26 C18 1.5(14) . .
Cu3 N6 C26 C18 178.5(7) . .
C21 C18 C26 N6 -1.6(15) 2_544 .
N7 C24 C28 C30 -0.3(17) . .
C35 N3 C29 C1 -2.2(14) . .
Cu4 N3 C29 C1 177.7(7) . .
C2 C1 C29 N3 1.7(15) 2 .
C49 C27 C30 C28 -4.1(13) . .
C49 C27 C30 C21 177.3(8) . .
C24 C28 C30 C27 3.0(14) . .
C24 C28 C30 C21 -178.4(9) . .
C18 C21 C30 C27 -157.5(9) 2_554 .
C17 C21 C30 C27 22.4(14) 2_554 .
C18 C21 C30 C28 24.0(13) 2_554 .
C17 C21 C30 C28 -156.2(9) 2_554 .
C14 N8 C32 C33 2.9(15) . .
Cu1 N8 C32 C33 -173.9(7) . .
C9 C3 C33 C32 1.5(15) . .
C39 C3 C33 C32 178.7(9) . .
N8 C32 C33 C3 -3.1(15) . .
C29 N3 C35 C23 1.1(14) . .
Cu4 N3 C35 C23 -178.8(7) . .
C2 C23 C35 N3 0.5(15) 2 .
C41 C31 C36 N9 -0.6(16) . .
C15 N9 C36 C31 -1.6(15) . .
Cu1 N9 C36 C31 -175.8(8) . .
C1 C2 C37 C42 3.8(14) 2_545 .
C23 C2 C37 C42 -178.1(9) 2_545 .
C1 C2 C37 C46 -177.9(9) 2_545 .
C23 C2 C37 C46 0.2(13) 2_545 .
C48 N10 C38 C40 -0.3(15) . .
Cu2 N10 C38 C40 -178.7(8) . .
C11 C20 C39 C45 3.1(15) . .
C11 C20 C39 C3 -179.3(10) . .
C9 C3 C39 C20 16.4(15) . .
C33 C3 C39 C20 -160.6(10) . .
C9 C3 C39 C45 -166.1(10) . .
C33 C3 C39 C45 16.8(14) . .
N10 C38 C40 C25 0.3(16) . 3_565
C36 C31 C41 C44 1.4(15) . .
C36 C31 C41 C25 179.1(9) . .
C40 C25 C41 C44 155.0(9) 3_565 .
C16 C25 C41 C44 -23.3(13) 3_565 .
C40 C25 C41 C31 -22.6(14) 3_565 .
C16 C25 C41 C31 159.1(9) 3_565 .
C46 C37 C42 C47 0.9(13) . .
C2 C37 C42 C47 179.2(8) . .
C47 N5 C43 C46 1.3(14) . .
Cu4 N5 C43 C46 -178.8(7) . .
N9 C15 C44 C41 -1.9(14) . .
C31 C41 C44 C15 -0.2(14) . .
C25 C41 C44 C15 -178.0(8) . .
N4 C34 C45 C39 0.0(16) 3_575 .
C20 C39 C45 C34 -3.4(14) . .
C3 C39 C45 C34 179.0(9) . .
N5 C43 C46 C37 0.0(15) . .
C42 C37 C46 C43 -1.1(13) . .
C2 C37 C46 C43 -179.5(8) . .
C43 N5 C47 C42 -1.5(13) . .
Cu4 N5 C47 C42 178.5(7) . .
C37 C42 C47 N5 0.5(14) . .
C25 C16 C48 N10 2.5(16) 3_565 .
C38 N10 C48 C16 -1.1(15) . .
Cu2 N10 C48 C16 177.3(8) . .
C24 N7 C49 C27 0.0(14) . .
Cu3 N7 C49 C27 177.2(7) . .
C30 C27 C49 N7 2.7(15) . .
C26 N6 C50 C17 -1.5(15) . .
Cu3 N6 C50 C17 -178.4(7) . .
C21 C17 C50 N6 1.6(15) 2_544 .
